data_7122603
loop_
_publ_author_name
'Hashikawa, Yoshifumi'
'Hasegawa, Shota'
'Murata, Yasujiro'

_publ_section_title
;
 A single but hydrogen-bonded water molecule confined in an anisotropic
 subnanospace.
;
_journal_issue 97
_journal_name_full 'Chemical communications (Cambridge, England)'
_journal_page_first 13686
_journal_page_last 13689
_journal_paper_doi 10.1039/c8cc07339b
_journal_volume 54
_journal_year 2018
_chemical_formula_sum 'C130 H89.64 N6 Ni O4.67 S'
_chemical_formula_weight 1901.23
_space_group_IT_number 2
_space_group_name_Hall '-P 1'
_space_group_name_H-M_alt 'P -1'
_symmetry_cell_setting triclinic
_symmetry_space_group_name_Hall '-P 1'
_symmetry_space_group_name_H-M 'P -1'
_atom_sites_solution_hydrogens geom
_atom_sites_solution_primary direct
_atom_sites_solution_secondary difmap
_audit_creation_method SHELXL-97
_audit_update_record
;
2018-07-24 deposited with the CCDC.
2018-11-12 downloaded from the CCDC.
;
_cell_angle_alpha 91.943(2)
_cell_angle_beta 109.228(2)
_cell_angle_gamma 108.323(2)
_cell_formula_units_Z 2
_cell_length_a 13.8823(18)
_cell_length_b 17.675(2)
_cell_length_c 21.013(3)
_cell_measurement_reflns_used 15751
_cell_measurement_temperature 100(2)
_cell_measurement_theta_max 25.01
_cell_measurement_theta_min 1.04
_cell_volume 4566.9(10)
_computing_structure_refinement 'SHELXL-97 (Sheldrick, 1997)'
_computing_structure_solution 'SHELXS-97 (Sheldrick, 1990)'
_diffrn_ambient_temperature 100(2)
_diffrn_measured_fraction_theta_full 0.978
_diffrn_measured_fraction_theta_max 0.978
_diffrn_measurement_device_type 'Bruker Smart APEX II'
_diffrn_radiation_monochromator graphite
_diffrn_radiation_source 'fine-focus sealed tube'
_diffrn_radiation_type MoK\a
_diffrn_radiation_wavelength 0.71073
_diffrn_reflns_av_R_equivalents 0.0220
_diffrn_reflns_av_sigmaI/netI 0.0529
_diffrn_reflns_limit_h_max 15
_diffrn_reflns_limit_h_min -16
_diffrn_reflns_limit_k_max 20
_diffrn_reflns_limit_k_min -20
_diffrn_reflns_limit_l_max 21
_diffrn_reflns_limit_l_min -24
_diffrn_reflns_number 21606
_diffrn_reflns_theta_full 25.01
_diffrn_reflns_theta_max 25.01
_diffrn_reflns_theta_min 1.04
_exptl_absorpt_coefficient_mu 0.303
_exptl_absorpt_correction_T_max 0.9791
_exptl_absorpt_correction_T_min 0.9066
_exptl_absorpt_correction_type empirical
_exptl_absorpt_process_details SADABS
_exptl_crystal_colour black
_exptl_crystal_density_diffrn 1.383
_exptl_crystal_density_method 'not measured'
_exptl_crystal_description block
_exptl_crystal_F_000 1986
_exptl_crystal_size_max 0.33
_exptl_crystal_size_mid 0.13
_exptl_crystal_size_min 0.07
_refine_diff_density_max 1.201
_refine_diff_density_min -0.716
_refine_diff_density_rms 0.137
_refine_ls_extinction_method none
_refine_ls_goodness_of_fit_ref 1.090
_refine_ls_hydrogen_treatment mixed
_refine_ls_matrix_type full
_refine_ls_number_parameters 1374
_refine_ls_number_reflns 15751
_refine_ls_number_restraints 3
_refine_ls_restrained_S_all 1.090
_refine_ls_R_factor_all 0.0896
_refine_ls_R_factor_gt 0.0607
_refine_ls_shift/su_max 0.111
_refine_ls_shift/su_mean 0.003
_refine_ls_structure_factor_coef Fsqd
_refine_ls_weighting_details 'calc w=1/[\s^2^(Fo^2^)+(0.0770P)^2^+7.2746P] where P=(Fo^2^+2Fc^2^)/3'
_refine_ls_weighting_scheme calc
_refine_ls_wR_factor_gt 0.1485
_refine_ls_wR_factor_ref 0.1745
_reflns_number_gt 11719
_reflns_number_total 15751
_reflns_threshold_expression >2sigma(I)
_cod_data_source_file c8cc07339b2.cif
_cod_data_source_block 1S17H3_NiP_a
_cod_depositor_comments 'Adding full bibliography for 7122602--7122603.cif.'
_cod_original_cell_volume 4566.8(10)
_cod_original_sg_symbol_H-M P-1
_cod_database_code 7122603

loop_
_symmetry_equiv_pos_as_xyz
'x, y, z'
'-x, -y, -z'

loop_
_atom_site_label
_atom_site_type_symbol
_atom_site_fract_x
_atom_site_fract_y
_atom_site_fract_z
_atom_site_U_iso_or_equiv
_atom_site_adp_type
_atom_site_occupancy
_atom_site_symmetry_multiplicity
_atom_site_calc_flag
_atom_site_refinement_flags
_atom_site_disorder_assembly
_atom_site_disorder_group
C1 C 0.9302(5) 0.3690(6) 0.4557(5) 0.134(9) Uani 0.488(7) 1 d PG A 1
H86 H 0.8658 0.3690 0.4625 0.160 Uiso 0.488(7) 1 calc PR A 1
C2 C 1.0205(7) 0.4394(5) 0.4749(4) 0.055(3) Uani 0.488(7) 1 d PG A 1
H87 H 1.0177 0.4874 0.4948 0.066 Uiso 0.488(7) 1 calc PR A 1
C3 C 1.1147(5) 0.4395(4) 0.4650(4) 0.057(3) Uani 0.488(7) 1 d PG A 1
H88 H 1.1764 0.4876 0.4781 0.068 Uiso 0.488(7) 1 calc PR A 1
C4 C 1.1187(5) 0.3693(5) 0.4360(5) 0.055(4) Uani 0.488(7) 1 d PG A 1
H89 H 1.1831 0.3693 0.4292 0.066 Uiso 0.488(7) 1 calc PR A 1
C5 C 1.0285(7) 0.2989(4) 0.4168(5) 0.079(4) Uani 0.488(7) 1 d PG A 1
H90 H 1.0312 0.2509 0.3969 0.094 Uiso 0.488(7) 1 calc PR A 1
C6 C 0.9342(5) 0.2988(5) 0.4267(5) 0.154(11) Uani 0.488(7) 1 d PG A 1
H91 H 0.8726 0.2507 0.4136 0.184 Uiso 0.488(7) 1 calc PR A 1
C7 C 1.0759(9) 0.3751(5) 0.4785(5) 0.088(4) Uiso 0.512(7) 1 d PG A 2
H92 H 1.1019 0.4282 0.5026 0.106 Uiso 0.512(7) 1 calc PR A 2
C8 C 0.9791(8) 0.3196(7) 0.4781(5) 0.101(5) Uiso 0.512(7) 1 d PG A 2
H93 H 0.9389 0.3348 0.5020 0.122 Uiso 0.512(7) 1 calc PR A 2
C9 C 0.9410(8) 0.2418(7) 0.4429(7) 0.127(7) Uiso 0.512(7) 1 d PG A 2
H94 H 0.8749 0.2039 0.4426 0.153 Uiso 0.512(7) 1 calc PR A 2
C10 C 0.9998(10) 0.2196(5) 0.4080(6) 0.206(12) Uiso 0.512(7) 1 d PG A 2
H95 H 0.9738 0.1665 0.3839 0.247 Uiso 0.512(7) 1 calc PR A 2
C11 C 1.0966(9) 0.2751(7) 0.4083(5) 0.086(4) Uiso 0.512(7) 1 d PG A 2
H96 H 1.1367 0.2599 0.3845 0.103 Uiso 0.512(7) 1 calc PR A 2
C12 C 1.1346(7) 0.3529(6) 0.4436(6) 0.071(5) Uiso 0.512(7) 1 d PG A 2
H97 H 1.2008 0.3908 0.4438 0.085 Uiso 0.512(7) 1 calc PR A 2
Ni1 Ni 0.36669(4) 0.90256(3) 0.28598(2) 0.02136(13) Uani 1 1 d . . .
S1 S 0.35831(8) 0.69261(5) 0.38828(5) 0.0270(2) Uani 1 1 d . . .
O1 O 0.48533(19) 0.49101(15) 0.40272(13) 0.0220(5) Uani 1 1 d . . .
H105 H 0.481(5) 0.455(4) 0.430(3) 0.076(19) Uiso 1 1 d . . .
O2 O 0.2987(2) 0.50507(15) 0.38808(14) 0.0280(6) Uani 1 1 d . . .
O3 O 0.3124(2) 0.34783(14) 0.37074(13) 0.0253(6) Uani 1 1 d . . .
O4 O 0.4877(2) 0.60383(15) 0.49261(14) 0.0278(6) Uani 1 1 d . . .
N1 N 0.2620(2) 0.20292(17) 0.26567(15) 0.0215(7) Uani 1 1 d . . .
N2 N 0.5172(2) 0.94435(16) 0.29020(15) 0.0219(7) Uani 1 1 d . . .
N3 N 0.2164(2) 0.85649(18) 0.28104(16) 0.0250(7) Uani 1 1 d . . .
N4 N 0.4175(2) 0.90108(17) 0.38370(16) 0.0248(7) Uani 1 1 d . . .
N6 N 0.3151(2) 0.90749(17) 0.18838(16) 0.0225(7) Uani 1 1 d . . .
C13 C 0.3690(3) 0.2376(2) 0.28141(18) 0.0202(8) Uani 1 1 d . . .
C14 C 0.2102(3) 0.8772(2) 0.14198(19) 0.0234(8) Uani 1 1 d . . .
C15 C 0.3225(3) 0.3531(2) 0.31505(19) 0.0210(8) Uani 1 1 d . . .
C16 C 0.2175(3) 0.1219(2) 0.25029(19) 0.0237(8) Uani 1 1 d . F .
C17 C 0.1243(3) 0.8265(2) 0.2233(2) 0.0271(9) Uani 1 1 d . . .
C18 C 0.4367(3) 0.3686(2) 0.24175(18) 0.0180(7) Uani 1 1 d . C .
C19 C 0.3425(3) 0.35422(19) 0.18105(18) 0.0203(8) Uani 1 1 d . . .
C20 C 0.5221(3) 0.9127(2) 0.4272(2) 0.0256(8) Uani 1 1 d . . .
C21 C 0.4148(3) 0.3308(2) 0.30106(18) 0.0190(7) Uani 1 1 d . . .
C22 C 0.3911(3) 0.1112(2) 0.2652(2) 0.0259(8) Uani 1 1 d . . .
H1 H 0.4350 0.0797 0.2643 0.031 Uiso 1 1 calc R . .
C23 C 0.4375(3) 0.1950(2) 0.28101(18) 0.0225(8) Uani 1 1 d . . .
H2 H 0.5130 0.2218 0.2911 0.027 Uiso 1 1 calc R . .
C24 C 0.2415(3) 0.3549(2) 0.1893(2) 0.0227(8) Uani 1 1 d . . .
C25 C 0.5361(3) 0.4213(2) 0.24651(18) 0.0183(7) Uani 1 1 d . . .
C26 C 0.3602(3) 0.3721(2) 0.12164(19) 0.0232(8) Uani 1 1 d . C .
C27 C 0.6320(3) 0.4541(2) 0.31301(18) 0.0212(8) Uani 1 1 d . C .
C28 C 0.1012(3) 0.4160(2) 0.1426(2) 0.0251(8) Uani 1 1 d . . .
C29 C 0.1903(3) 0.4280(2) 0.2674(2) 0.0252(8) Uani 1 1 d . . .
C30 C 0.2815(3) 0.0745(2) 0.25076(19) 0.0256(8) Uani 1 1 d . . .
H3 H 0.2496 0.0174 0.2412 0.031 Uiso 1 1 calc R . .
C31 C 0.3081(3) 0.9362(2) 0.0798(2) 0.0261(8) Uani 1 1 d . . .
C32 C 0.3764(3) 0.9423(2) 0.1498(2) 0.0247(8) Uani 1 1 d . . .
C33 C 0.1228(3) 0.4490(2) 0.2083(2) 0.0275(9) Uani 1 1 d . . .
C34 C 0.1639(3) 0.3683(2) 0.1324(2) 0.0257(8) Uani 1 1 d . . .
C35 C 0.2052(3) 0.8943(2) 0.0746(2) 0.0276(9) Uani 1 1 d . . .
C36 C 0.0948(3) 0.0851(2) 0.2320(2) 0.0335(10) Uani 1 1 d . . .
C37 C 0.6100(3) 0.9496(2) 0.3441(2) 0.0259(8) Uani 1 1 d . . .
C38 C 0.2797(3) 0.6894(2) 0.2487(2) 0.0268(9) Uani 1 1 d . . .
C39 C 0.5172(3) 0.3532(2) 0.36343(19) 0.0223(8) Uani 1 1 d . C .
H4 H 0.5135 0.3268 0.4016 0.027 Uiso 1 1 calc R . .
C40 C 0.1209(3) 0.8360(2) 0.1578(2) 0.0277(9) Uani 1 1 d . . .
H112 H 0.0530 0.8127 0.1214 0.033 Uiso 1 1 calc R . .
C41 C 0.5540(3) 0.9701(2) 0.2384(2) 0.0229(8) Uani 1 1 d . . .
C42 C 0.6269(3) 0.6624(2) 0.37424(19) 0.0258(8) Uani 1 1 d . . .
C43 C 0.2463(3) 0.3768(2) 0.2581(2) 0.0231(8) Uani 1 1 d . . .
C44 C 0.1291(3) 0.5308(2) 0.2230(2) 0.0269(9) Uani 1 1 d . . .
C45 C 0.2008(3) 0.5645(2) 0.2907(2) 0.0295(9) Uani 1 1 d . . .
H110 H 0.391(9) 0.589(5) 0.224(2) 0.13(5) Uiso 0.672(10) 1 d PD B 3
C46 C 0.6116(3) 0.4069(2) 0.36871(18) 0.0215(8) Uani 1 1 d . . .
H5 H 0.6709 0.4166 0.4105 0.026 Uiso 1 1 calc R C .
C47 C 0.7329(3) 0.4424(2) 0.3040(2) 0.0258(8) Uani 1 1 d . . .
C48 C 0.1811(3) 0.3824(2) 0.0694(2) 0.0262(8) Uani 1 1 d . . .
C49 C 0.7051(3) 0.9773(2) 0.3256(2) 0.0297(9) Uani 1 1 d . D .
C50 C 0.5893(3) 0.5529(2) 0.43363(19) 0.0244(8) Uani 1 1 d . . .
H104 H 0.644(3) 0.534(2) 0.472(2) 0.029(10) Uiso 1 1 d . . .
C51 C 0.5269(3) 0.9043(2) 0.4964(2) 0.0274(9) Uani 1 1 d . . .
C52 C 0.5551(3) 0.6740(2) 0.40569(19) 0.0236(8) Uani 1 1 d . . .
C53 C 0.6356(3) 0.5840(2) 0.37866(19) 0.0237(8) Uani 1 1 d . C .
C54 C 0.4481(3) 0.4694(2) 0.06809(19) 0.0260(8) Uani 1 1 d . C .
C55 C 0.0920(3) 0.5431(2) 0.1018(2) 0.0321(10) Uani 1 1 d . . .
C56 C 0.1180(3) 0.5779(2) 0.1706(2) 0.0310(9) Uani 1 1 d . . .
C57 C 0.2781(3) 0.3850(2) 0.06333(19) 0.0258(8) Uani 1 1 d . C .
C58 C 0.5693(3) 0.6267(2) 0.4638(2) 0.0257(8) Uani 1 1 d . . .
C59 C 0.2102(3) 0.6755(2) 0.1209(2) 0.0298(9) Uani 1 1 d . . .
C60 C 0.6596(3) 0.5871(2) 0.2675(2) 0.0253(8) Uani 1 1 d . C .
C61 C 0.6488(3) 0.5450(2) 0.32597(19) 0.0217(8) Uani 1 1 d . . .
C62 C 0.1798(3) 0.8425(2) 0.3345(2) 0.0293(9) Uani 1 1 d . . .
C63 C 0.6119(3) 0.9330(2) 0.4079(2) 0.0279(9) Uani 1 1 d . . .
H113 H 0.6793 0.9356 0.4409 0.033 Uiso 1 1 calc R . .
C64 C 0.1046(3) 0.8682(3) 0.0119(2) 0.0385(11) Uani 1 1 d . . .
H66 H 0.1150 0.9059 -0.0210 0.046 Uiso 1 1 calc R . .
H67 H 0.0431 0.8717 0.0243 0.046 Uiso 1 1 calc R . .
C65 C 0.3569(3) 0.8853(2) 0.4253(2) 0.0281(9) Uani 1 1 d . . .
C66 C 0.3102(3) 0.7255(2) 0.1239(2) 0.0300(9) Uani 1 1 d . C .
C67 C 0.5479(3) 0.4595(2) 0.18805(19) 0.0221(8) Uani 1 1 d . C 3
C68 C 0.1325(3) 0.4424(2) 0.0411(2) 0.0289(9) Uani 1 1 d . . .
C69 C 0.4244(3) 0.8884(2) 0.4954(2) 0.0282(9) Uani 1 1 d . . .
C70 C 0.6703(3) 0.9908(2) 0.2602(2) 0.0273(9) Uani 1 1 d . . .
C71 C 0.5789(3) 0.7514(2) 0.2939(2) 0.0276(9) Uani 1 1 d . C .
C72 C 0.2087(3) 0.4897(2) 0.3287(2) 0.0271(9) Uani 1 1 d . . .
C73 C 0.0290(3) 0.7906(3) 0.2408(2) 0.0342(10) Uani 1 1 d . . .
C74 C 0.4650(3) 0.4252(2) 0.12494(18) 0.0241(8) Uani 1 1 d . . .
C75 C 0.4850(3) 0.7417(2) 0.30858(19) 0.0256(8) Uani 1 1 d . . .
C76 C 0.2691(3) 0.6438(2) 0.3052(2) 0.0279(9) Uani 1 1 d . . .
C77 C 0.6455(3) 0.7045(2) 0.3236(2) 0.0266(8) Uani 1 1 d . C .
C78 C 0.7945(3) 0.3595(2) 0.2526(2) 0.0314(9) Uani 1 1 d . . .
C79 C 0.5149(3) 0.5481(2) 0.0774(2) 0.0303(9) Uani 1 1 d . . .
C80 C 0.1862(3) 0.5013(2) 0.0095(2) 0.0317(9) Uani 1 1 d . . .
C81 C 0.6122(3) 0.6697(2) 0.1505(2) 0.0304(9) Uani 1 1 d . . .
C82 C 0.6181(3) 0.5431(2) 0.1989(2) 0.0256(8) Uani 1 1 d . . .
C83 C 0.5271(3) 0.6819(2) 0.0944(2) 0.0309(9) Uani 1 1 d . C .
C84 C 0.0848(3) 0.4635(2) 0.0873(2) 0.0316(9) Uani 1 1 d . . .
C85 C 0.2990(3) 0.6370(2) 0.0263(2) 0.0322(9) Uani 1 1 d . C .
C86 C 0.7359(3) 1.0167(2) 0.2151(2) 0.0347(10) Uani 1 1 d . . .
H68 H 0.8127 1.0463 0.2441 0.042 Uiso 1 1 calc R . .
H69 H 0.7087 1.0543 0.1865 0.042 Uiso 1 1 calc R . .
C87 C 0.1937(3) 0.5845(2) 0.0239(2) 0.0332(10) Uani 1 1 d . . .
C88 C 0.1495(3) 0.6048(2) 0.0694(2) 0.0330(10) Uani 1 1 d . . .
C89 C 0.3480(3) 0.9670(3) 0.0239(2) 0.0363(10) Uani 1 1 d . . .
H70 H 0.4107 1.0178 0.0431 0.044 Uiso 1 1 calc R . .
H71 H 0.2896 0.9794 -0.0113 0.044 Uiso 1 1 calc R . .
C90 C 0.6004(3) 0.5854(2) 0.1417(2) 0.0280(9) Uani 1 1 d . C .
C91 C 0.0627(3) 0.8018(3) 0.3092(2) 0.0363(10) Uani 1 1 d . E .
C92 C 0.2863(3) 0.5025(2) 0.00315(19) 0.0318(9) Uani 1 1 d . C .
C93 C 0.4792(3) 0.7079(2) 0.3701(2) 0.0268(8) Uani 1 1 d . . .
C94 C 0.6727(3) 0.6702(2) 0.2731(2) 0.0285(9) Uani 1 1 d . . .
C95 C 0.1953(3) 0.6586(2) 0.1848(2) 0.0322(9) Uani 1 1 d . . .
C96 C 0.4976(3) 0.7671(2) 0.1763(2) 0.0297(9) Uani 1 1 d . C .
C97 C 0.4884(3) 0.9729(2) 0.1739(2) 0.0245(8) Uani 1 1 d . . .
H114 H 0.5227 0.9975 0.1438 0.029 Uiso 1 1 calc R . .
C98 C 0.6423(3) 0.7095(2) 0.2141(2) 0.0275(9) Uani 1 1 d . C .
C99 C 0.6553(3) 0.8322(2) 0.5537(2) 0.0355(10) Uani 1 1 d . . .
H27 H 0.5933 0.7857 0.5529 0.053 Uiso 1 1 calc R . .
H28 H 0.7184 0.8373 0.5945 0.053 Uiso 1 1 calc R . .
H29 H 0.6726 0.8245 0.5129 0.053 Uiso 1 1 calc R . .
C100 C 0.3859(3) 0.7407(2) 0.2516(2) 0.0296(9) Uani 1 1 d . C .
C101 C 0.7611(4) 0.2857(3) 0.2015(2) 0.0375(10) Uani 1 1 d . C .
C102 C 0.3354(4) 0.7811(3) 0.5542(2) 0.0395(11) Uani 1 1 d . . .
H30 H 0.2729 0.7558 0.5120 0.059 Uiso 1 1 calc R . .
H31 H 0.3120 0.7730 0.5934 0.059 Uiso 1 1 calc R . .
H32 H 0.3910 0.7566 0.5580 0.059 Uiso 1 1 calc R . .
C103 C 0.3325(3) 0.4449(2) 0.03052(19) 0.0285(9) Uani 1 1 d . . .
C104 C 0.4711(3) 0.7316(2) 0.1074(2) 0.0317(9) Uani 1 1 d . . .
C105 C 0.3827(4) 0.8715(2) 0.5528(2) 0.0350(10) Uani 1 1 d . . .
H72 H 0.3258 0.8957 0.5480 0.042 Uiso 1 1 calc R . .
H73 H 0.4429 0.8973 0.5966 0.042 Uiso 1 1 calc R . .
C106 C 0.6265(3) 0.9086(2) 0.5550(2) 0.0342(9) Uani 1 1 d . . .
H74 H 0.6150 0.9183 0.5982 0.041 Uiso 1 1 calc R . .
H75 H 0.6886 0.9550 0.5543 0.041 Uiso 1 1 calc R . .
C107 C 0.8192(3) 0.9881(3) 0.3715(2) 0.0397(11) Uani 1 1 d . . .
H76 H 0.8707 1.0269 0.3548 0.048 Uiso 0.592(11) 1 calc PR D 1
H77 H 0.8307 1.0120 0.4179 0.048 Uiso 0.592(11) 1 calc PR D 1
H78 H 0.8155 0.9447 0.4002 0.048 Uiso 0.408(11) 1 calc PR D 2
H79 H 0.8599 0.9802 0.3425 0.048 Uiso 0.408(11) 1 calc PR D 2
C108 C 0.3575(3) 0.5859(2) 0.01329(19) 0.0321(9) Uani 1 1 d . . .
C109 C 0.2451(3) 0.8600(2) 0.4021(2) 0.0293(9) Uani 1 1 d . . .
H115 H 0.2111 0.8544 0.4350 0.035 Uiso 1 1 calc R . .
C110 C -0.0842(3) 0.7482(3) 0.1899(2) 0.0443(12) Uani 1 1 d . . .
H80 H -0.0991 0.7812 0.1532 0.053 Uiso 1 1 calc R . .
H81 H -0.1370 0.7442 0.2130 0.053 Uiso 1 1 calc R . .
C111 C 0.3550(3) 0.7068(2) 0.0738(2) 0.0304(9) Uani 1 1 d . C .
C112 C 0.4682(3) 0.6082(2) 0.0481(2) 0.0324(9) Uani 1 1 d . C .
C113 C 0.5850(3) 0.7603(2) 0.2280(2) 0.0302(9) Uani 1 1 d . . .
C114 C 0.7309(4) 0.9459(3) 0.1688(2) 0.0418(11) Uani 1 1 d . . .
H33 H 0.7586 0.9088 0.1967 0.063 Uiso 1 1 calc R . .
H34 H 0.7753 0.9661 0.1410 0.063 Uiso 1 1 calc R . .
H35 H 0.6554 0.9174 0.1388 0.063 Uiso 1 1 calc R . .
C115 C 0.1841(4) 0.1410(3) -0.0333(2) 0.0462(12) Uani 1 1 d . . .
H98 H 0.1215 0.1282 -0.0736 0.055 Uiso 1 1 calc R . .
C116 C 0.3732(4) 0.2133(3) 0.0271(2) 0.0408(11) Uani 1 1 d . . .
H99 H 0.4407 0.2502 0.0283 0.049 Uiso 1 1 calc R . .
C117 C 0.2814(4) 0.1963(3) -0.0307(2) 0.0440(11) Uani 1 1 d . . .
H100 H 0.2852 0.2229 -0.0688 0.053 Uiso 1 1 calc R . .
C118 C 0.3666(4) 0.1767(3) 0.0828(2) 0.0429(11) Uani 1 1 d . . .
H101 H 0.4295 0.1888 0.1228 0.051 Uiso 1 1 calc R . .
C119 C 0.3985(3) 0.7585(2) 0.1888(2) 0.0315(9) Uani 1 1 d . . .
C120 C 0.0754(4) 0.7827(3) -0.0226(3) 0.0596(15) Uani 1 1 d . . .
H36 H 0.1366 0.7782 -0.0340 0.089 Uiso 1 1 calc R . .
H37 H 0.0114 0.7703 -0.0645 0.089 Uiso 1 1 calc R . .
H38 H 0.0594 0.7444 0.0084 0.089 Uiso 1 1 calc R . .
C121 C 0.1778(4) 0.1042(3) 0.0227(3) 0.0517(13) Uani 1 1 d . . .
H102 H 0.1109 0.0663 0.0213 0.062 Uiso 1 1 calc R . .
C122 C 0.8371(4) 0.4965(3) 0.3373(3) 0.0599(16) Uani 1 1 d . C .
H6 H 0.8502 0.5435 0.3668 0.072 Uiso 1 1 calc R . .
O5 O 0.3670(4) 0.5581(3) 0.1803(3) 0.0406(17) Uani 0.672(10) 1 d PD B 3
C123 C 0.2699(4) 0.1231(3) 0.0810(3) 0.0541(14) Uani 1 1 d . . .
H103 H 0.2658 0.0985 0.1200 0.065 Uiso 1 1 calc R . .
C124 C -0.0033(4) 0.7755(3) 0.3538(3) 0.0494(13) Uani 1 1 d . . .
H82 H 0.0268 0.8170 0.3947 0.059 Uiso 0.626(11) 1 calc PR E 1
H83 H -0.0787 0.7729 0.3286 0.059 Uiso 0.626(11) 1 calc PR E 1
H84 H -0.0617 0.7235 0.3306 0.059 Uiso 0.374(11) 1 calc PR E 2
H85 H 0.0443 0.7652 0.3967 0.059 Uiso 0.374(11) 1 calc PR E 2
C125 C 0.8566(4) 0.2615(3) 0.1986(3) 0.0585(15) Uani 1 1 d . . .
H39 H 0.9077 0.3062 0.1870 0.088 Uiso 1 1 calc R C .
H40 H 0.8294 0.2139 0.1638 0.088 Uiso 1 1 calc R . .
H41 H 0.8939 0.2489 0.2432 0.088 Uiso 1 1 calc R . .
C126 C 0.8999(4) 0.4115(4) 0.2829(3) 0.0653(17) Uani 1 1 d . C .
H7 H 0.9574 0.4005 0.2741 0.078 Uiso 1 1 calc R . .
C127 C -0.1016(4) 0.6643(4) 0.1583(3) 0.0612(15) Uani 1 1 d . . .
H42 H -0.0508 0.6677 0.1345 0.092 Uiso 1 1 calc R . .
H43 H -0.1764 0.6401 0.1259 0.092 Uiso 1 1 calc R . .
H44 H -0.0888 0.6308 0.1943 0.092 Uiso 1 1 calc R . .
C128 C 0.3820(4) 0.9071(3) -0.0096(3) 0.0505(13) Uani 1 1 d . . .
H45 H 0.4437 0.8979 0.0242 0.076 Uiso 1 1 calc R . .
H46 H 0.4030 0.9289 -0.0472 0.076 Uiso 1 1 calc R . .
H47 H 0.3210 0.8560 -0.0273 0.076 Uiso 1 1 calc R . .
C129 C 0.6792(4) 0.2136(3) 0.2155(3) 0.0635(16) Uani 1 1 d . . .
H48 H 0.7148 0.1972 0.2585 0.095 Uiso 1 1 calc R C .
H49 H 0.6514 0.1687 0.1782 0.095 Uiso 1 1 calc R . .
H50 H 0.6187 0.2288 0.2188 0.095 Uiso 1 1 calc R . .
C130 C 0.9211(4) 0.4797(4) 0.3261(4) 0.093(3) Uani 1 1 d . . .
H8 H 0.9938 0.5153 0.3482 0.112 Uiso 1 1 calc R C .
C131 C 0.0703(5) 0.0250(4) 0.2776(4) 0.049(2) Uani 0.766(8) 1 d P F 1
H9 H -0.0086 -0.0010 0.2639 0.074 Uiso 0.766(8) 1 calc PR F 1
H10 H 0.1003 0.0524 0.3248 0.074 Uiso 0.766(8) 1 calc PR F 1
H11 H 0.1032 -0.0159 0.2742 0.074 Uiso 0.766(8) 1 calc PR F 1
C132 C 0.0448(5) 0.1482(4) 0.2303(5) 0.054(2) Uani 0.766(8) 1 d P F 1
H12 H 0.0637 0.1846 0.1986 0.082 Uiso 0.766(8) 1 calc PR F 1
H13 H 0.0721 0.1790 0.2760 0.082 Uiso 0.766(8) 1 calc PR F 1
H14 H -0.0344 0.1228 0.2150 0.082 Uiso 0.766(8) 1 calc PR F 1
C133 C 0.7021(6) 0.3048(4) 0.1311(3) 0.0764(19) Uani 1 1 d . . .
H51 H 0.6412 0.3205 0.1329 0.115 Uiso 1 1 calc R C .
H52 H 0.6746 0.2569 0.0967 0.115 Uiso 1 1 calc R . .
H53 H 0.7530 0.3492 0.1191 0.115 Uiso 1 1 calc R . .
C134 C 0.0474(5) 0.0377(4) 0.1561(3) 0.0507(19) Uani 0.766(8) 1 d P F 1
H15 H -0.0315 0.0116 0.1420 0.076 Uiso 0.766(8) 1 calc PR F 1
H16 H 0.0808 -0.0033 0.1546 0.076 Uiso 0.766(8) 1 calc PR F 1
H17 H 0.0639 0.0758 0.1251 0.076 Uiso 0.766(8) 1 calc PR F 1
C135 C -0.0061(7) 0.7002(5) 0.3748(5) 0.058(3) Uani 0.626(11) 1 d P E 1
H54 H -0.0486 0.6882 0.4047 0.086 Uiso 0.626(11) 1 calc PR E 1
H55 H 0.0681 0.7020 0.3997 0.086 Uiso 0.626(11) 1 calc PR E 1
H56 H -0.0399 0.6582 0.3348 0.086 Uiso 0.626(11) 1 calc PR E 1
C136 C 0.8441(7) 0.9153(5) 0.3760(6) 0.066(3) Uani 0.592(11) 1 d P D 1
H57 H 0.9194 0.9274 0.4068 0.099 Uiso 0.592(11) 1 calc PR D 1
H58 H 0.8352 0.8918 0.3306 0.099 Uiso 0.592(11) 1 calc PR D 1
H59 H 0.7949 0.8768 0.3937 0.099 Uiso 0.592(11) 1 calc PR D 1
C137 C -0.0500(11) 0.8262(8) 0.3702(7) 0.048(4) Uani 0.374(11) 1 d P E 2
H60 H -0.0958 0.8000 0.3957 0.072 Uiso 0.374(11) 1 calc PR E 2
H61 H -0.0948 0.8396 0.3285 0.072 Uiso 0.672(10) 1 calc PR B 2
H62 H 0.0067 0.8757 0.3984 0.072 Uiso 0.374(11) 1 calc PR E 2
C138 C 0.8817(10) 1.0651(8) 0.4164(7) 0.058(4) Uani 0.408(11) 1 d P D 2
H63 H 0.8485 1.0707 0.4500 0.087 Uiso 0.408(11) 1 calc PR D 2
H64 H 0.8823 1.1092 0.3894 0.087 Uiso 0.408(11) 1 calc PR D 2
H65 H 0.9565 1.0671 0.4401 0.087 Uiso 0.408(11) 1 calc PR D 2
C139 C 0.0690(16) 0.1263(13) 0.3017(10) 0.046(6) Uiso 0.234(8) 1 d P F 2
H18 H 0.0937 0.1852 0.3057 0.068 Uiso 0.234(8) 1 calc PR F 2
H19 H 0.1084 0.1107 0.3442 0.068 Uiso 0.234(8) 1 calc PR F 2
H20 H -0.0091 0.1053 0.2933 0.068 Uiso 0.234(8) 1 calc PR F 2
C140 C 0.0319(16) 0.1149(13) 0.1774(11) 0.041(5) Uiso 0.234(8) 1 d P F 2
H21 H -0.0430 0.0986 0.1762 0.062 Uiso 0.234(8) 1 calc PR F 2
H22 H 0.0324 0.0929 0.1341 0.062 Uiso 0.234(8) 1 calc PR F 2
H23 H 0.0631 0.1739 0.1842 0.062 Uiso 0.234(8) 1 calc PR F 2
C141 C 0.045(2) -0.0054(15) 0.2305(15) 0.057(7) Uiso 0.234(8) 1 d P F 2
H24 H -0.0311 -0.0193 0.2255 0.086 Uiso 0.234(8) 1 calc PR F 2
H25 H 0.0851 -0.0205 0.2731 0.086 Uiso 0.234(8) 1 calc PR F 2
H26 H 0.0505 -0.0345 0.1919 0.086 Uiso 0.234(8) 1 calc PR F 2
N7 N 0.7122(2) 0.37600(18) 0.26341(16) 0.0236(7) Uani 1 1 d . C .
H109 H 0.146(3) 0.472(2) 0.345(2) 0.029(10) Uiso 1 1 d . . .
H108 H 0.633(3) 0.661(2) 0.5037(18) 0.012(9) Uiso 1 1 d . . .
H106 H 0.412(3) 0.579(2) 0.4691(19) 0.022(10) Uiso 1 1 d . . .
H107 H 0.370(6) 0.488(4) 0.390(4) 0.12(2) Uiso 1 1 d . . .
H111 H 0.389(10) 0.513(4) 0.189(5) 0.15(5) Uiso 0.672(10) 1 d PD B 3

loop_
_atom_site_aniso_label
_atom_site_aniso_U_11
_atom_site_aniso_U_22
_atom_site_aniso_U_33
_atom_site_aniso_U_23
_atom_site_aniso_U_13
_atom_site_aniso_U_12
C1 0.076(10) 0.21(2) 0.201(19) 0.178(18) 0.092(12) 0.107(13)
C2 0.058(7) 0.076(8) 0.037(6) 0.009(6) 0.012(5) 0.037(6)
C3 0.041(6) 0.062(7) 0.052(7) 0.016(6) 0.010(5) 0.003(5)
C4 0.043(6) 0.066(8) 0.065(8) 0.015(7) 0.036(6) 0.013(6)
C5 0.067(8) 0.049(7) 0.129(13) 0.024(8) 0.039(8) 0.027(6)
C6 0.032(7) 0.23(2) 0.23(2) 0.18(2) 0.063(11) 0.056(11)
Ni1 0.0250(3) 0.0150(2) 0.0296(3) 0.0049(2) 0.0136(2) 0.00999(19)
S1 0.0393(6) 0.0180(5) 0.0294(5) 0.0015(4) 0.0161(5) 0.0138(4)
O1 0.0227(13) 0.0157(13) 0.0272(14) 0.0007(11) 0.0096(12) 0.0055(10)
O2 0.0294(15) 0.0199(13) 0.0346(16) 0.0000(12) 0.0115(13) 0.0087(11)
O3 0.0295(14) 0.0198(13) 0.0307(15) 0.0039(11) 0.0154(12) 0.0092(11)
O4 0.0366(17) 0.0219(14) 0.0284(15) 0.0025(12) 0.0158(13) 0.0107(12)
N1 0.0242(16) 0.0128(14) 0.0282(17) 0.0016(13) 0.0106(14) 0.0062(12)
N2 0.0270(17) 0.0105(14) 0.0279(17) 0.0003(13) 0.0097(14) 0.0063(12)
N3 0.0305(18) 0.0212(16) 0.0311(18) 0.0075(14) 0.0145(16) 0.0154(13)
N4 0.0329(18) 0.0141(15) 0.0328(18) 0.0028(14) 0.0160(15) 0.0107(13)
N6 0.0235(16) 0.0155(15) 0.0340(18) 0.0055(14) 0.0147(15) 0.0092(12)
C13 0.0263(19) 0.0142(17) 0.0229(19) 0.0010(15) 0.0121(16) 0.0075(14)
C14 0.024(2) 0.0209(18) 0.030(2) 0.0057(16) 0.0121(17) 0.0127(15)
C15 0.0190(18) 0.0096(16) 0.031(2) -0.0042(15) 0.0099(17) 0.0006(13)
C16 0.0254(19) 0.0172(18) 0.026(2) 0.0003(16) 0.0059(17) 0.0074(15)
C17 0.027(2) 0.026(2) 0.037(2) 0.0123(18) 0.0159(19) 0.0152(16)
C18 0.0230(18) 0.0134(17) 0.0208(19) -0.0013(15) 0.0086(16) 0.0100(14)
C19 0.0216(18) 0.0095(16) 0.025(2) -0.0036(15) 0.0027(16) 0.0048(14)
C20 0.032(2) 0.0140(17) 0.029(2) -0.0011(16) 0.0092(18) 0.0077(15)
C21 0.0228(18) 0.0133(17) 0.0243(19) 0.0005(15) 0.0116(16) 0.0079(14)
C22 0.028(2) 0.0188(18) 0.033(2) -0.0003(17) 0.0087(18) 0.0139(16)
C23 0.0230(19) 0.0211(19) 0.025(2) 0.0004(16) 0.0089(16) 0.0098(15)
C24 0.0190(18) 0.0080(16) 0.035(2) 0.0018(16) 0.0023(17) 0.0041(14)
C25 0.0186(18) 0.0208(18) 0.0205(18) 0.0013(15) 0.0087(15) 0.0120(14)
C26 0.029(2) 0.0172(18) 0.022(2) -0.0041(15) 0.0041(17) 0.0121(15)
C27 0.0191(18) 0.0216(19) 0.025(2) 0.0020(16) 0.0084(16) 0.0093(15)
C28 0.0153(18) 0.0165(18) 0.035(2) -0.0003(17) 0.0007(17) 0.0032(14)
C29 0.0204(19) 0.0171(18) 0.039(2) 0.0066(17) 0.0132(18) 0.0042(14)
C30 0.032(2) 0.0129(17) 0.028(2) -0.0017(16) 0.0051(17) 0.0088(15)
C31 0.030(2) 0.0234(19) 0.030(2) 0.0084(17) 0.0147(18) 0.0109(16)
C32 0.027(2) 0.0164(18) 0.037(2) 0.0071(17) 0.0172(18) 0.0102(15)
C33 0.0158(18) 0.023(2) 0.045(3) 0.0059(18) 0.0108(18) 0.0081(15)
C34 0.0220(19) 0.0140(17) 0.034(2) -0.0015(16) 0.0043(17) 0.0033(14)
C35 0.031(2) 0.0229(19) 0.033(2) 0.0087(17) 0.0127(18) 0.0125(16)
C36 0.023(2) 0.0156(19) 0.054(3) 0.0051(19) 0.008(2) 0.0035(15)
C37 0.028(2) 0.0123(17) 0.035(2) -0.0012(16) 0.0111(18) 0.0036(15)
C38 0.037(2) 0.0195(19) 0.032(2) 0.0034(17) 0.0118(19) 0.0204(17)
C39 0.031(2) 0.0190(18) 0.025(2) 0.0042(16) 0.0124(17) 0.0164(16)
C40 0.026(2) 0.029(2) 0.032(2) 0.0083(18) 0.0092(18) 0.0152(17)
C41 0.0246(19) 0.0104(16) 0.036(2) 0.0026(16) 0.0158(18) 0.0045(14)
C42 0.024(2) 0.0203(19) 0.023(2) -0.0004(16) 0.0036(17) 0.0011(15)
C43 0.0215(18) 0.0117(17) 0.037(2) 0.0027(16) 0.0151(17) 0.0025(14)
C44 0.0196(19) 0.027(2) 0.037(2) 0.0017(18) 0.0082(18) 0.0140(16)
C45 0.029(2) 0.026(2) 0.046(3) 0.0051(19) 0.023(2) 0.0155(17)
C46 0.0256(19) 0.0211(18) 0.0196(19) 0.0013(15) 0.0044(16) 0.0147(15)
C47 0.0200(19) 0.031(2) 0.028(2) 0.0024(18) 0.0078(17) 0.0126(16)
C48 0.0215(19) 0.0162(18) 0.028(2) -0.0073(16) -0.0033(17) 0.0033(15)
C49 0.023(2) 0.0201(19) 0.042(2) 0.0010(18) 0.0107(19) 0.0031(15)
C50 0.027(2) 0.0197(19) 0.023(2) 0.0024(16) 0.0069(17) 0.0062(15)
C51 0.039(2) 0.0127(17) 0.029(2) -0.0007(16) 0.0124(19) 0.0079(16)
C52 0.029(2) 0.0136(17) 0.0213(19) -0.0062(15) 0.0058(17) 0.0027(15)
C53 0.0206(19) 0.0194(18) 0.026(2) 0.0021(16) 0.0051(16) 0.0033(15)
C54 0.034(2) 0.027(2) 0.021(2) -0.0015(16) 0.0133(18) 0.0123(17)
C55 0.0186(19) 0.024(2) 0.045(3) 0.0050(19) -0.0038(18) 0.0113(16)
C56 0.027(2) 0.028(2) 0.044(3) 0.0072(19) 0.0112(19) 0.0186(17)
C57 0.034(2) 0.0168(18) 0.022(2) -0.0066(16) 0.0058(17) 0.0072(16)
C58 0.032(2) 0.0207(19) 0.024(2) -0.0012(17) 0.0101(19) 0.0076(17)
C59 0.038(2) 0.022(2) 0.035(2) 0.0094(18) 0.0094(19) 0.0216(18)
C60 0.0160(18) 0.026(2) 0.034(2) 0.0080(17) 0.0115(17) 0.0044(15)
C61 0.0134(17) 0.0204(18) 0.027(2) -0.0016(16) 0.0052(16) 0.0032(14)
C62 0.033(2) 0.030(2) 0.042(2) 0.0146(19) 0.024(2) 0.0212(18)
C63 0.027(2) 0.0159(18) 0.036(2) 0.0018(17) 0.0093(18) 0.0038(15)
C64 0.029(2) 0.047(3) 0.036(2) 0.018(2) 0.009(2) 0.0096(19)
C65 0.036(2) 0.0190(19) 0.038(2) 0.0066(17) 0.020(2) 0.0154(16)
C66 0.043(2) 0.0154(18) 0.032(2) 0.0101(17) 0.007(2) 0.0166(17)
C67 0.0238(19) 0.0264(19) 0.029(2) 0.0092(17) 0.0191(17) 0.0156(15)
C68 0.025(2) 0.023(2) 0.023(2) -0.0050(17) -0.0070(17) 0.0044(16)
C69 0.045(2) 0.0176(19) 0.027(2) 0.0031(16) 0.0142(19) 0.0163(17)
C70 0.025(2) 0.0140(18) 0.042(2) 0.0036(17) 0.0148(19) 0.0029(15)
C71 0.034(2) 0.0110(17) 0.027(2) -0.0008(16) 0.0065(18) -0.0017(15)
C72 0.024(2) 0.025(2) 0.038(2) 0.0074(18) 0.0158(19) 0.0112(16)
C73 0.025(2) 0.042(2) 0.046(3) 0.020(2) 0.017(2) 0.0189(18)
C74 0.034(2) 0.027(2) 0.021(2) 0.0022(16) 0.0129(18) 0.0200(17)
C75 0.035(2) 0.0097(17) 0.027(2) -0.0024(15) 0.0087(18) 0.0045(15)
C76 0.034(2) 0.024(2) 0.035(2) 0.0058(18) 0.0162(19) 0.0180(17)
C77 0.0230(19) 0.0217(19) 0.028(2) 0.0018(17) 0.0065(17) 0.0018(15)
C78 0.032(2) 0.036(2) 0.040(2) 0.012(2) 0.019(2) 0.0225(18)
C79 0.036(2) 0.038(2) 0.027(2) 0.0066(18) 0.0209(19) 0.0145(18)
C80 0.032(2) 0.029(2) 0.022(2) -0.0015(17) -0.0055(18) 0.0117(17)
C81 0.029(2) 0.028(2) 0.034(2) 0.0116(18) 0.0169(19) 0.0026(16)
C82 0.0181(18) 0.029(2) 0.032(2) 0.0076(18) 0.0116(17) 0.0076(15)
C83 0.035(2) 0.029(2) 0.029(2) 0.0125(18) 0.0167(19) 0.0057(17)
C84 0.0187(19) 0.028(2) 0.038(2) 0.0028(19) -0.0030(18) 0.0083(16)
C85 0.045(2) 0.030(2) 0.023(2) 0.0110(18) 0.0059(19) 0.0194(19)
C86 0.027(2) 0.029(2) 0.053(3) 0.010(2) 0.024(2) 0.0057(17)
C87 0.039(2) 0.026(2) 0.025(2) 0.0046(18) -0.0043(19) 0.0156(18)
C88 0.029(2) 0.027(2) 0.037(2) 0.0083(19) -0.0022(19) 0.0166(17)
C89 0.036(2) 0.038(2) 0.036(2) 0.014(2) 0.015(2) 0.0103(19)
C90 0.027(2) 0.031(2) 0.030(2) 0.0059(18) 0.0191(18) 0.0068(17)
C91 0.032(2) 0.048(3) 0.046(3) 0.021(2) 0.024(2) 0.025(2)
C92 0.040(2) 0.029(2) 0.019(2) -0.0006(17) 0.0032(18) 0.0098(18)
C93 0.033(2) 0.0154(18) 0.027(2) -0.0029(16) 0.0085(18) 0.0051(16)
C94 0.0201(19) 0.025(2) 0.033(2) 0.0048(18) 0.0086(17) -0.0006(15)
C95 0.037(2) 0.026(2) 0.046(3) 0.0119(19) 0.018(2) 0.0242(18)
C96 0.039(2) 0.0110(18) 0.039(2) 0.0102(17) 0.016(2) 0.0057(16)
C97 0.028(2) 0.0152(18) 0.036(2) 0.0051(16) 0.0188(18) 0.0074(15)
C98 0.026(2) 0.0204(19) 0.033(2) 0.0061(17) 0.0148(18) -0.0006(15)
C99 0.039(2) 0.029(2) 0.037(2) 0.0064(19) 0.012(2) 0.0109(18)
C100 0.046(2) 0.0140(18) 0.033(2) 0.0024(17) 0.013(2) 0.0162(17)
C101 0.043(3) 0.035(2) 0.053(3) 0.011(2) 0.029(2) 0.025(2)
C102 0.046(3) 0.043(3) 0.048(3) 0.022(2) 0.029(2) 0.025(2)
C103 0.037(2) 0.028(2) 0.0186(19) -0.0041(17) 0.0069(18) 0.0130(17)
C104 0.042(2) 0.0192(19) 0.029(2) 0.0111(17) 0.0114(19) 0.0044(17)
C105 0.047(3) 0.033(2) 0.031(2) 0.0056(19) 0.016(2) 0.019(2)
C106 0.044(2) 0.024(2) 0.030(2) -0.0004(18) 0.012(2) 0.0080(18)
C107 0.026(2) 0.037(2) 0.050(3) 0.009(2) 0.012(2) 0.0029(18)
C108 0.044(3) 0.035(2) 0.019(2) 0.0088(18) 0.0099(19) 0.0165(19)
C109 0.040(2) 0.030(2) 0.034(2) 0.0116(18) 0.024(2) 0.0220(18)
C110 0.028(2) 0.067(3) 0.049(3) 0.027(3) 0.021(2) 0.021(2)
C111 0.041(2) 0.022(2) 0.027(2) 0.0111(18) 0.0083(19) 0.0126(17)
C112 0.043(2) 0.034(2) 0.024(2) 0.0104(18) 0.018(2) 0.0122(19)
C113 0.035(2) 0.0160(19) 0.033(2) 0.0045(17) 0.0105(19) 0.0014(16)
C114 0.040(3) 0.040(3) 0.057(3) 0.011(2) 0.033(2) 0.014(2)
C115 0.036(3) 0.060(3) 0.045(3) 0.021(2) 0.015(2) 0.018(2)
C116 0.040(3) 0.039(2) 0.040(3) 0.004(2) 0.015(2) 0.008(2)
C117 0.041(3) 0.053(3) 0.043(3) 0.019(2) 0.020(2) 0.016(2)
C118 0.046(3) 0.050(3) 0.033(2) 0.005(2) 0.010(2) 0.021(2)
C119 0.051(3) 0.0109(18) 0.031(2) 0.0051(17) 0.009(2) 0.0138(17)
C120 0.048(3) 0.042(3) 0.050(3) 0.007(2) -0.005(3) -0.012(2)
C121 0.042(3) 0.058(3) 0.067(3) 0.032(3) 0.030(3) 0.019(2)
C122 0.025(2) 0.069(4) 0.072(4) -0.038(3) 0.009(2) 0.012(2)
O5 0.044(3) 0.030(3) 0.052(4) 0.002(2) 0.019(2) 0.017(2)
C123 0.059(3) 0.072(4) 0.046(3) 0.029(3) 0.026(3) 0.034(3)
C124 0.035(3) 0.078(4) 0.050(3) 0.027(3) 0.028(2) 0.025(2)
C125 0.054(3) 0.047(3) 0.097(4) 0.005(3) 0.047(3) 0.027(2)
C126 0.023(2) 0.080(4) 0.089(4) -0.026(3) 0.017(3) 0.019(2)
C127 0.028(3) 0.078(4) 0.062(4) -0.005(3) 0.009(2) 0.005(2)
C128 0.052(3) 0.045(3) 0.047(3) -0.008(2) 0.030(3) -0.004(2)
C129 0.071(4) 0.035(3) 0.110(5) 0.005(3) 0.063(4) 0.019(3)
C130 0.019(3) 0.104(5) 0.129(6) -0.066(5) 0.012(3) 0.009(3)
C131 0.028(3) 0.053(4) 0.072(5) 0.035(4) 0.027(3) 0.010(3)
C132 0.028(3) 0.027(3) 0.114(7) 0.012(4) 0.031(4) 0.011(2)
C133 0.121(6) 0.071(4) 0.046(3) -0.004(3) 0.017(4) 0.062(4)
C134 0.027(3) 0.066(5) 0.049(4) -0.002(3) 0.008(3) 0.010(3)
C135 0.072(6) 0.045(5) 0.067(6) 0.024(4) 0.045(5) 0.011(4)
C136 0.030(5) 0.047(5) 0.099(8) 0.013(5) -0.004(5) 0.012(4)
C137 0.049(8) 0.058(9) 0.061(9) 0.015(7) 0.043(7) 0.025(6)
C138 0.036(7) 0.050(8) 0.068(9) -0.014(7) 0.002(6) 0.009(6)
N7 0.0248(16) 0.0239(17) 0.0289(18) 0.0077(14) 0.0127(14) 0.0138(13)

loop_
_atom_type_symbol
_atom_type_description
_atom_type_scat_dispersion_real
_atom_type_scat_dispersion_imag
_atom_type_scat_source
C C 0.0033 0.0016 'International Tables Vol C Tables 4.2.6.8 and 6.1.1.4'
H H 0.0000 0.0000 'International Tables Vol C Tables 4.2.6.8 and 6.1.1.4'
N N 0.0061 0.0033 'International Tables Vol C Tables 4.2.6.8 and 6.1.1.4'
O O 0.0106 0.0060 'International Tables Vol C Tables 4.2.6.8 and 6.1.1.4'
S S 0.1246 0.1234 'International Tables Vol C Tables 4.2.6.8 and 6.1.1.4'
Ni Ni 0.3393 1.1124 'International Tables Vol C Tables 4.2.6.8 and 6.1.1.4'

loop_
_geom_angle_atom_site_label_1
_geom_angle_atom_site_label_2
_geom_angle_atom_site_label_3
_geom_angle
C2 C1 C6 120.0
C2 C1 H86 120.0
C6 C1 H86 120.0
C1 C2 C3 120.0
C1 C2 H87 120.0
C3 C2 H87 120.0
C4 C3 C2 120.0
C4 C3 H88 120.0
C2 C3 H88 120.0
C5 C4 C3 120.0
C5 C4 H89 120.0
C3 C4 H89 120.0
C4 C5 C6 120.0
C4 C5 H90 120.0
C6 C5 H90 120.0
C5 C6 C1 120.0
C5 C6 H91 120.0
C1 C6 H91 120.0
C8 C7 C12 120.0
C8 C7 H92 120.0
C12 C7 H92 120.0
C7 C8 C9 120.0
C7 C8 H93 120.0
C9 C8 H93 120.0
C10 C9 C8 120.0
C10 C9 H94 120.0
C8 C9 H94 120.0
C9 C10 C11 120.0
C9 C10 H95 120.0
C11 C10 H95 120.0
C12 C11 C10 120.0
C12 C11 H96 120.0
C10 C11 H96 120.0
C11 C12 C7 120.0
C11 C12 H97 120.0
C7 C12 H97 120.0
N4 Ni1 N3 90.13(13)
N4 Ni1 N6 178.10(12)
N3 Ni1 N6 89.71(12)
N4 Ni1 N2 89.92(13)
N3 Ni1 N2 177.72(12)
N6 Ni1 N2 90.31(12)
C76 S1 C93 94.93(18)
C50 O1 H105 107(4)
C72 O2 H107 122(4)
C58 O4 H106 127(2)
C13 N1 C16 118.7(3)
C41 N2 C37 104.3(3)
C41 N2 Ni1 127.7(2)
C37 N2 Ni1 127.8(2)
C17 N3 C62 104.8(3)
C17 N3 Ni1 127.6(2)
C62 N3 Ni1 127.5(3)
C65 N4 C20 104.0(3)
C65 N4 Ni1 128.0(3)
C20 N4 Ni1 128.0(2)
C14 N6 C32 104.1(3)
C14 N6 Ni1 128.3(2)
C32 N6 Ni1 127.6(3)
N1 C13 C23 123.6(3)
N1 C13 C21 115.7(3)
C23 C13 C21 120.7(3)
C40 C14 N6 124.4(3)
C40 C14 C35 124.0(4)
N6 C14 C35 111.6(3)
O3 C15 C43 122.2(3)
O3 C15 C21 120.1(3)
C43 C15 C21 117.7(3)
N1 C16 C30 121.1(3)
N1 C16 C36 116.8(3)
C30 C16 C36 122.1(3)
N3 C17 C40 124.8(3)
N3 C17 C73 111.0(3)
C40 C17 C73 123.9(4)
C25 C18 C19 120.9(3)
C25 C18 C21 123.2(3)
C19 C18 C21 115.4(3)
C26 C19 C18 117.3(3)
C26 C19 C24 119.8(3)
C18 C19 C24 117.8(3)
C63 C20 N4 124.5(3)
C63 C20 C51 123.9(4)
N4 C20 C51 111.6(3)
C18 C21 C39 111.5(3)
C18 C21 C13 109.2(3)
C39 C21 C13 108.3(3)
C18 C21 C15 110.0(3)
C39 C21 C15 112.5(3)
C13 C21 C15 105.1(3)
C30 C22 C23 119.7(3)
C30 C22 H1 120.2
C23 C22 H1 120.2
C13 C23 C22 117.4(3)
C13 C23 H2 121.3
C22 C23 H2 121.3
C34 C24 C43 120.5(3)
C34 C24 C19 116.5(3)
C43 C24 C19 117.5(3)
C18 C25 C67 119.5(3)
C18 C25 C27 123.7(3)
C67 C25 C27 116.0(3)
C19 C26 C74 119.6(3)
C19 C26 C57 122.4(3)
C74 C26 C57 107.9(3)
C46 C27 C25 110.7(3)
C46 C27 C47 106.2(3)
C25 C27 C47 109.0(3)
C46 C27 C61 115.4(3)
C25 C27 C61 104.8(3)
C47 C27 C61 110.7(3)
C33 C28 C34 118.1(3)
C33 C28 C84 120.5(3)
C34 C28 C84 108.2(3)
C43 C29 C33 118.3(4)
C43 C29 C72 133.1(3)
C33 C29 C72 105.9(3)
C22 C30 C16 119.5(3)
C22 C30 H3 120.3
C16 C30 H3 120.3
C35 C31 C32 106.8(3)
C35 C31 C89 128.0(4)
C32 C31 C89 125.1(3)
C97 C32 N6 124.3(3)
C97 C32 C31 124.4(3)
N6 C32 C31 111.0(3)
C28 C33 C29 123.5(3)
C28 C33 C44 120.3(3)
C29 C33 C44 109.2(3)
C24 C34 C48 122.9(3)
C24 C34 C28 119.4(4)
C48 C34 C28 107.8(3)
C31 C35 C14 106.5(3)
C31 C35 C64 127.9(4)
C14 C35 C64 125.6(3)
C140 C36 C132 47.4(9)
C140 C36 C131 135.4(8)
C132 C36 C131 114.6(5)
C140 C36 C141 113.5(14)
C132 C36 C141 129.3(10)
C131 C36 C141 39.0(10)
C140 C36 C16 115.0(8)
C132 C36 C16 111.6(3)
C131 C36 C16 109.6(4)
C141 C36 C16 118.1(10)
C140 C36 C134 60.2(10)
C132 C36 C134 106.8(5)
C131 C36 C134 107.8(5)
C141 C36 C134 68.9(11)
C16 C36 C134 106.0(4)
C140 C36 C139 99.8(12)
C132 C36 C139 54.1(7)
C131 C36 C139 67.7(7)
C141 C36 C139 102.2(13)
C16 C36 C139 104.9(7)
C134 C36 C139 148.3(7)
C63 C37 N2 124.3(3)
C63 C37 C49 124.4(4)
N2 C37 C49 111.3(3)
C95 C38 C100 119.3(4)
C95 C38 C76 116.4(3)
C100 C38 C76 119.9(3)
C46 C39 C21 124.7(3)
C46 C39 H4 117.7
C21 C39 H4 117.7
C14 C40 C17 123.9(4)
C14 C40 H112 118.0
C17 C40 H112 118.0
C97 C41 N2 124.6(3)
C97 C41 C70 124.4(3)
N2 C41 C70 110.9(3)
C77 C42 C52 121.1(4)
C77 C42 C53 121.9(4)
C52 C42 C53 111.6(3)
C29 C43 C24 118.4(3)
C29 C43 C15 123.8(3)
C24 C43 C15 117.3(3)
C56 C44 C45 121.7(4)
C56 C44 C33 119.4(4)
C45 C44 C33 110.1(3)
C76 C45 C44 120.0(4)
C76 C45 C72 131.5(4)
C44 C45 C72 105.1(3)
C39 C46 C27 124.6(3)
C39 C46 H5 117.7
C27 C46 H5 117.7
N7 C47 C122 122.6(4)
N7 C47 C27 115.0(3)
C122 C47 C27 122.4(4)
C57 C48 C34 120.0(3)
C57 C48 C68 118.9(3)
C34 C48 C68 108.5(3)
C70 C49 C37 106.4(3)
C70 C49 C107 128.3(4)
C37 C49 C107 125.3(4)
O1 C50 C53 110.0(3)
O1 C50 C58 106.7(3)
C53 C50 C58 104.6(3)
O1 C50 H104 112(2)
C53 C50 H104 111(2)
C58 C50 H104 111(2)
C69 C51 C20 106.3(3)
C69 C51 C106 128.5(4)
C20 C51 C106 125.2(4)
C93 C52 C42 117.4(3)
C93 C52 C58 136.4(3)
C42 C52 C58 104.5(3)
C61 C53 C42 119.4(3)
C61 C53 C50 132.3(3)
C42 C53 C50 104.8(3)
C79 C54 C74 118.4(4)
C79 C54 C103 121.3(3)
C74 C54 C103 108.2(3)
C84 C55 C56 120.1(4)
C84 C55 C88 118.7(4)
C56 C55 C88 107.8(3)
C44 C56 C55 120.4(4)
C44 C56 C95 117.4(4)
C55 C56 C95 110.0(4)
C48 C57 C103 121.6(3)
C48 C57 C26 118.2(3)
C103 C57 C26 108.1(3)
O4 C58 C52 119.2(3)
O4 C58 C50 113.2(3)
C52 C58 C50 102.0(3)
O4 C58 H108 101.0(19)
C52 C58 H108 108.7(19)
C50 C58 H108 113(2)
C66 C59 C88 120.8(4)
C66 C59 C95 117.8(4)
C88 C59 C95 110.1(3)
C94 C60 C82 116.5(3)
C94 C60 C61 118.2(3)
C82 C60 C61 121.3(3)
C53 C61 C60 119.0(3)
C53 C61 C27 126.6(3)
C60 C61 C27 113.3(3)
C109 C62 N3 124.9(4)
C109 C62 C91 124.5(4)
N3 C62 C91 110.5(4)
C37 C63 C20 124.3(4)
C37 C63 H113 117.9
C20 C63 H113 117.9
C35 C64 C120 113.5(4)
C35 C64 H66 108.9
C120 C64 H66 108.9
C35 C64 H67 108.9
C120 C64 H67 108.9
H66 C64 H67 107.7
C109 C65 N4 124.2(4)
C109 C65 C69 123.9(3)
N4 C65 C69 111.4(3)
C59 C66 C119 120.7(4)
C59 C66 C111 119.2(4)
C119 C66 C111 108.5(4)
C74 C67 C82 120.0(3)
C74 C67 C25 116.9(3)
C82 C67 C25 119.3(3)
C80 C68 C84 120.6(4)
C80 C68 C48 119.4(4)
C84 C68 C48 107.1(3)
C51 C69 C65 106.7(3)
C51 C69 C105 128.6(4)
C65 C69 C105 124.6(4)
C49 C70 C41 107.0(3)
C49 C70 C86 128.2(4)
C41 C70 C86 124.7(4)
C75 C71 C113 123.8(4)
C75 C71 C77 119.0(3)
C113 C71 C77 106.4(4)
O2 C72 C29 119.9(3)
O2 C72 C45 115.9(3)
C29 C72 C45 99.4(3)
O2 C72 H109 103(2)
C29 C72 H109 110(2)
C45 C72 H109 108(2)
C91 C73 C17 106.6(4)
C91 C73 C110 128.5(4)
C17 C73 C110 124.9(4)
C67 C74 C26 120.2(3)
C67 C74 C54 122.2(3)
C26 C74 C54 107.8(3)
C71 C75 C93 117.3(3)
C71 C75 C100 117.6(3)
C93 C75 C100 122.1(3)
C45 C76 C38 119.6(4)
C45 C76 S1 123.6(3)
C38 C76 S1 116.4(3)
C42 C77 C94 120.0(4)
C42 C77 C71 119.5(3)
C94 C77 C71 109.8(3)
N7 C78 C126 120.7(4)
N7 C78 C101 115.3(4)
C126 C78 C101 123.8(4)
C54 C79 C90 120.9(3)
C54 C79 C112 119.3(4)
C90 C79 C112 108.6(4)
C68 C80 C92 120.8(4)
C68 C80 C87 119.3(4)
C92 C80 C87 107.8(4)
C98 C81 C83 120.2(4)
C98 C81 C90 119.3(3)
C83 C81 C90 108.0(4)
C90 C82 C67 116.7(3)
C90 C82 C60 119.7(3)
C67 C82 C60 116.6(3)
C104 C83 C112 119.8(4)
C104 C83 C81 119.3(4)
C112 C83 C81 108.8(4)
C55 C84 C68 120.5(4)
C55 C84 C28 119.1(4)
C68 C84 C28 108.2(3)
C111 C85 C87 120.2(4)
C111 C85 C108 119.7(4)
C87 C85 C108 107.6(3)
C70 C86 C114 113.0(3)
C70 C86 H68 109.0
C114 C86 H68 109.0
C70 C86 H69 109.0
C114 C86 H69 109.0
H68 C86 H69 107.8
C88 C87 C85 119.4(4)
C88 C87 C80 119.8(4)
C85 C87 C80 108.4(4)
C87 C88 C59 120.3(4)
C87 C88 C55 121.0(4)
C59 C88 C55 106.1(4)
C31 C89 C128 113.0(3)
C31 C89 H70 109.0
C128 C89 H70 109.0
C31 C89 H71 109.0
C128 C89 H71 109.0
H70 C89 H71 107.8
C82 C90 C79 121.8(3)
C82 C90 C81 121.0(4)
C79 C90 C81 107.3(3)
C73 C91 C62 107.0(3)
C73 C91 C124 128.4(4)
C62 C91 C124 124.5(4)
C103 C92 C80 119.5(4)
C103 C92 C108 118.5(4)
C80 C92 C108 109.0(4)
C52 C93 C75 120.7(3)
C52 C93 S1 120.3(3)
C75 C93 S1 117.8(3)
C77 C94 C60 119.2(3)
C77 C94 C98 106.5(3)
C60 C94 C98 122.5(4)
C38 C95 C56 121.7(3)
C38 C95 C59 122.8(4)
C56 C95 C59 105.8(4)
C113 C96 C104 120.1(4)
C113 C96 C119 118.9(4)
C104 C96 C119 109.5(3)
C41 C97 C32 124.6(3)
C41 C97 H114 117.7
C32 C97 H114 117.7
C81 C98 C94 120.3(4)
C81 C98 C113 120.9(4)
C94 C98 C113 107.5(3)
C106 C99 H27 109.5
C106 C99 H28 109.5
H27 C99 H28 109.5
C106 C99 H29 109.5
H27 C99 H29 109.5
H28 C99 H29 109.5
C119 C100 C38 117.4(4)
C119 C100 C75 116.8(4)
C38 C100 C75 119.7(3)
C78 C101 C129 111.2(4)
C78 C101 C125 113.8(4)
C129 C101 C125 108.7(4)
C78 C101 C133 106.7(4)
C129 C101 C133 106.8(5)
C125 C101 C133 109.3(4)
C105 C102 H30 109.5
C105 C102 H31 109.5
H30 C102 H31 109.5
C105 C102 H32 109.5
H30 C102 H32 109.5
H31 C102 H32 109.5
C92 C103 C57 119.7(4)
C92 C103 C54 119.9(3)
C57 C103 C54 108.0(3)
C83 C104 C96 119.4(4)
C83 C104 C111 119.4(4)
C96 C104 C111 107.8(4)
C69 C105 C102 112.3(3)
C69 C105 H72 109.1
C102 C105 H72 109.1
C69 C105 H73 109.1
C102 C105 H73 109.1
H72 C105 H73 107.9
C51 C106 C99 113.2(3)
C51 C106 H74 108.9
C99 C106 H74 108.9
C51 C106 H75 108.9
C99 C106 H75 108.9
H74 C106 H75 107.7
C136 C107 C138 127.0(7)
C136 C107 C49 114.5(5)
C138 C107 C49 117.0(6)
C136 C107 H76 108.6
C138 C107 H76 65.3
C49 C107 H76 108.6
C136 C107 H77 108.6
C138 C107 H77 42.6
C49 C107 H77 108.6
H76 C107 H77 107.6
C136 C107 H78 42.3
C138 C107 H78 108.0
C49 C107 H78 108.0
H76 C107 H78 141.1
H77 C107 H78 72.0
C136 C107 H79 65.5
C138 C107 H79 108.0
C49 C107 H79 108.0
H76 C107 H79 48.2
H77 C107 H79 141.4
H78 C107 H79 107.3
C112 C108 C92 121.0(4)
C112 C108 C85 119.5(4)
C92 C108 C85 107.2(4)
C62 C109 C65 124.2(4)
C62 C109 H115 117.9
C65 C109 H115 117.9
C73 C110 C127 113.5(4)
C73 C110 H80 108.9
C127 C110 H80 108.9
C73 C110 H81 108.9
C127 C110 H81 108.9
H80 C110 H81 107.7
C85 C111 C104 120.4(4)
C85 C111 C66 120.0(4)
C104 C111 C66 107.4(3)
C108 C112 C83 121.1(4)
C108 C112 C79 119.9(4)
C83 C112 C79 107.1(4)
C96 C113 C71 119.5(4)
C96 C113 C98 119.6(4)
C71 C113 C98 108.3(3)
C86 C114 H33 109.5
C86 C114 H34 109.5
H33 C114 H34 109.5
C86 C114 H35 109.5
H33 C114 H35 109.5
H34 C114 H35 109.5
C121 C115 C117 119.8(5)
C121 C115 H98 120.1
C117 C115 H98 120.1
C118 C116 C117 119.7(4)
C118 C116 H99 120.2
C117 C116 H99 120.2
C115 C117 C116 120.3(4)
C115 C117 H100 119.8
C116 C117 H100 119.8
C123 C118 C116 120.3(4)
C123 C118 H101 119.8
C116 C118 H101 119.8
C100 C119 C96 122.8(4)
C100 C119 C66 122.0(4)
C96 C119 C66 106.4(4)
C64 C120 H36 109.5
C64 C120 H37 109.5
H36 C120 H37 109.5
C64 C120 H38 109.5
H36 C120 H38 109.5
H37 C120 H38 109.5
C115 C121 C123 119.4(4)
C115 C121 H102 120.3
C123 C121 H102 120.3
C130 C122 C47 117.5(5)
C130 C122 H6 121.2
C47 C122 H6 121.2
H110 O5 H111 104.4(15)
H110 O5 H110 0(10)
H111 O5 H110 104.4(15)
H110 O5 H111 104.4(15)
H111 O5 H111 0(10)
H110 O5 H111 104.4(15)
C118 C123 C121 120.4(4)
C118 C123 H103 119.8
C121 C123 H103 119.8
C137 C124 C135 127.9(7)
C137 C124 C91 117.8(6)
C135 C124 C91 114.3(5)
C137 C124 H82 52.5
C135 C124 H82 108.7
C91 C124 H82 108.7
C137 C124 H83 55.4
C135 C124 H83 108.7
C91 C124 H83 108.7
H82 C124 H83 107.6
C137 C124 H84 107.9
C135 C124 H84 55.3
C91 C124 H84 107.9
H82 C124 H84 143.4
H83 C124 H84 58.8
C137 C124 H85 107.9
C135 C124 H85 52.4
C91 C124 H85 107.9
H82 C124 H85 61.8
H83 C124 H85 143.4
H84 C124 H85 107.2
C101 C125 H39 109.5
C101 C125 H40 109.5
H39 C125 H40 109.5
C101 C125 H41 109.5
H39 C125 H41 109.5
H40 C125 H41 109.5
C130 C126 C78 119.2(4)
C130 C126 H7 120.4
C78 C126 H7 120.4
C110 C127 H42 109.5
C110 C127 H43 109.5
H42 C127 H43 109.5
C110 C127 H44 109.5
H42 C127 H44 109.5
H43 C127 H44 109.5
C89 C128 H45 109.5
C89 C128 H46 109.5
H45 C128 H46 109.5
C89 C128 H47 109.5
H45 C128 H47 109.5
H46 C128 H47 109.5
C101 C129 H48 109.5
C101 C129 H49 109.5
H48 C129 H49 109.5
C101 C129 H50 109.5
H48 C129 H50 109.5
H49 C129 H50 109.5
C126 C130 C122 120.2(5)
C126 C130 H8 119.9
C122 C130 H8 119.9
C36 C131 H9 109.5
C36 C131 H10 109.5
C36 C131 H11 109.5
C36 C132 H12 109.5
C36 C132 H13 109.5
C36 C132 H14 109.5
C101 C133 H51 109.5
C101 C133 H52 109.5
H51 C133 H52 109.5
C101 C133 H53 109.5
H51 C133 H53 109.5
H52 C133 H53 109.5
C36 C134 H15 109.5
C36 C134 H16 109.5
C36 C134 H17 109.5
C124 C135 H54 109.5
C124 C135 H55 109.5
C124 C135 H56 109.5
C107 C136 H57 109.5
C107 C136 H58 109.5
C107 C136 H59 109.5
C124 C137 H60 109.5
C124 C137 H61 109.5
H60 C137 H61 109.5
C124 C137 H62 109.5
H60 C137 H62 109.5
H61 C137 H62 109.5
C107 C138 H63 109.5
C107 C138 H64 109.5
H63 C138 H64 109.5
C107 C138 H65 109.5
H63 C138 H65 109.5
H64 C138 H65 109.5
C36 C139 H18 109.5
C36 C139 H19 109.5
H18 C139 H19 109.5
C36 C139 H20 109.5
H18 C139 H20 109.5
H19 C139 H20 109.5
C36 C140 H21 109.5
C36 C140 H22 109.5
H21 C140 H22 109.5
C36 C140 H23 109.5
H21 C140 H23 109.5
H22 C140 H23 109.5
C36 C141 H24 109.5
C36 C141 H25 109.5
H24 C141 H25 109.5
C36 C141 H26 109.5
H24 C141 H26 109.5
H25 C141 H26 109.5
C47 N7 C78 119.8(3)

loop_
_geom_bond_atom_site_label_1
_geom_bond_atom_site_label_2
_geom_bond_distance
C1 C2 1.3900
C1 C6 1.3900
C1 H86 0.9500
C2 C3 1.3900
C2 H87 0.9500
C3 C4 1.3900
C3 H88 0.9500
C4 C5 1.3900
C4 H89 0.9500
C5 C6 1.3900
C5 H90 0.9500
C6 H91 0.9500
C7 C8 1.3900
C7 C12 1.3900
C7 H92 0.9500
C8 C9 1.3900
C8 H93 0.9500
C9 C10 1.3900
C9 H94 0.9500
C10 C11 1.3900
C10 H95 0.9500
C11 C12 1.3900
C11 H96 0.9500
C12 H97 0.9500
Ni1 N4 1.943(3)
Ni1 N3 1.951(3)
Ni1 N6 1.952(3)
Ni1 N2 1.954(3)
S1 C76 1.769(4)
S1 C93 1.783(4)
O1 C50 1.430(4)
O1 H105 0.88(6)
O2 C72 1.388(5)
O2 H107 1.11(8)
O3 C15 1.227(4)
O4 C58 1.412(5)
O4 H106 0.95(4)
N1 C13 1.336(4)
N1 C16 1.349(4)
N2 C41 1.381(5)
N2 C37 1.381(5)
N3 C17 1.377(5)
N3 C62 1.377(5)
N4 C65 1.380(5)
N4 C20 1.382(5)
N6 C14 1.377(5)
N6 C32 1.386(4)
C13 C23 1.388(5)
C13 C21 1.553(5)
C14 C40 1.377(5)
C14 C35 1.442(5)
C15 C43 1.486(5)
C15 C21 1.562(5)
C16 C30 1.398(5)
C16 C36 1.526(5)
C17 C40 1.380(5)
C17 C73 1.448(5)
C18 C25 1.370(5)
C18 C19 1.439(5)
C18 C21 1.507(5)
C19 C26 1.377(5)
C19 C24 1.473(5)
C20 C63 1.381(5)
C20 C51 1.449(5)
C21 C39 1.509(5)
C22 C30 1.375(5)
C22 C23 1.394(5)
C22 H1 0.9500
C23 H2 0.9500
C24 C34 1.406(5)
C24 C43 1.458(5)
C25 C67 1.453(5)
C25 C27 1.515(5)
C26 C74 1.441(5)
C26 C57 1.454(5)
C27 C46 1.510(5)
C27 C47 1.547(5)
C27 C61 1.550(5)
C28 C33 1.380(6)
C28 C34 1.444(5)
C28 C84 1.456(5)
C29 C43 1.412(5)
C29 C33 1.429(5)
C29 C72 1.558(6)
C30 H3 0.9500
C31 C35 1.352(5)
C31 C32 1.443(5)
C31 C89 1.504(5)
C32 C97 1.378(5)
C33 C44 1.438(5)
C34 C48 1.435(5)
C35 C64 1.497(6)
C36 C140 1.424(19)
C36 C132 1.483(7)
C36 C131 1.490(7)
C36 C141 1.52(2)
C36 C134 1.596(8)
C36 C139 1.80(2)
C37 C63 1.376(5)
C37 C49 1.442(5)
C38 C95 1.409(6)
C38 C100 1.448(6)
C38 C76 1.477(5)
C39 C46 1.322(5)
C39 H4 0.9500
C40 H112 0.9500
C41 C97 1.375(5)
C41 C70 1.442(5)
C42 C77 1.365(5)
C42 C52 1.424(5)
C42 C53 1.431(5)
C44 C56 1.400(5)
C44 C45 1.417(6)
C45 C76 1.379(5)
C45 C72 1.583(5)
C46 H5 0.9500
C47 N7 1.322(5)
C47 C122 1.384(6)
C48 C57 1.382(5)
C48 C68 1.469(5)
C49 C70 1.354(6)
C49 C107 1.506(6)
C50 C53 1.536(5)
C50 C58 1.571(5)
C50 H104 1.06(4)
C51 C69 1.354(6)
C51 C106 1.497(6)
C52 C93 1.392(5)
C52 C58 1.497(5)
C53 C61 1.377(5)
C54 C79 1.372(5)
C54 C74 1.444(5)
C54 C103 1.446(5)
C55 C84 1.396(6)
C55 C56 1.432(6)
C55 C88 1.466(6)
C56 C95 1.440(6)
C57 C103 1.433(5)
C58 H108 0.99(4)
C59 C66 1.371(6)
C59 C88 1.447(6)
C59 C95 1.451(6)
C60 C94 1.418(5)
C60 C82 1.454(6)
C60 C61 1.483(5)
C62 C109 1.372(6)
C62 C91 1.453(6)
C63 H113 0.9500
C64 C120 1.524(7)
C64 H66 0.9900
C64 H67 0.9900
C65 C109 1.377(5)
C65 C69 1.449(6)
C66 C119 1.449(6)
C66 C111 1.463(6)
C67 C74 1.397(5)
C67 C82 1.453(5)
C68 C80 1.403(6)
C68 C84 1.439(6)
C69 C105 1.502(5)
C70 C86 1.509(5)
C71 C75 1.397(5)
C71 C113 1.425(5)
C71 C77 1.439(5)
C72 H109 1.00(4)
C73 C91 1.344(6)
C73 C110 1.506(6)
C75 C93 1.457(5)
C75 C100 1.491(5)
C77 C94 1.415(6)
C78 N7 1.348(5)
C78 C126 1.376(6)
C78 C101 1.505(6)
C79 C90 1.435(6)
C79 C112 1.464(6)
C80 C92 1.433(6)
C80 C87 1.456(6)
C81 C98 1.356(6)
C81 C83 1.446(6)
C81 C90 1.447(6)
C82 C90 1.429(5)
C83 C104 1.416(6)
C83 C112 1.426(6)
C85 C111 1.387(6)
C85 C87 1.448(6)
C85 C108 1.464(6)
C86 C114 1.528(6)
C86 H68 0.9900
C86 H69 0.9900
C87 C88 1.385(6)
C89 C128 1.522(6)
C89 H70 0.9900
C89 H71 0.9900
C91 C124 1.503(6)
C92 C103 1.410(5)
C92 C108 1.456(6)
C94 C98 1.447(5)
C96 C113 1.379(6)
C96 C104 1.437(6)
C96 C119 1.448(6)
C97 H114 0.9500
C98 C113 1.453(6)
C99 C106 1.525(6)
C99 H27 0.9800
C99 H28 0.9800
C99 H29 0.9800
C100 C119 1.420(5)
C101 C129 1.529(6)
C101 C125 1.535(6)
C101 C133 1.544(7)
C102 C105 1.529(6)
C102 H30 0.9800
C102 H31 0.9800
C102 H32 0.9800
C104 C111 1.440(6)
C105 H72 0.9900
C105 H73 0.9900
C106 H74 0.9900
C106 H75 0.9900
C107 C136 1.432(9)
C107 C138 1.458(13)
C107 H76 0.9900
C107 H77 0.9900
C107 H78 0.9900
C107 H79 0.9900
C108 C112 1.383(6)
C109 H115 0.9500
C110 C127 1.517(7)
C110 H80 0.9900
C110 H81 0.9900
C114 H33 0.9800
C114 H34 0.9800
C114 H35 0.9800
C115 C121 1.378(6)
C115 C117 1.378(6)
C115 H98 0.9500
C116 C118 1.372(6)
C116 C117 1.380(6)
C116 H99 0.9500
C117 H100 0.9500
C118 C123 1.366(7)
C118 H101 0.9500
C120 H36 0.9800
C120 H37 0.9800
C120 H38 0.9800
C121 C123 1.386(7)
C121 H102 0.9500
C122 C130 1.378(7)
C122 H6 0.9500
O5 H110 0.941(10)
O5 H111 0.941(11)
O5 H110 0.941(10)
O5 H111 0.941(11)
C123 H103 0.9500
C124 C137 1.354(13)
C124 C135 1.410(9)
C124 H82 0.9900
C124 H83 0.9900
C124 H84 0.9900
C124 H85 0.9900
C125 H39 0.9800
C125 H40 0.9800
C125 H41 0.9800
C126 C130 1.374(8)
C126 H7 0.9500
C127 H42 0.9800
C127 H43 0.9800
C127 H44 0.9800
C128 H45 0.9800
C128 H46 0.9800
C128 H47 0.9800
C129 H48 0.9800
C129 H49 0.9800
C129 H50 0.9800
C130 H8 0.9500
C131 H9 0.9800
C131 H10 0.9800
C131 H11 0.9800
C132 H12 0.9800
C132 H13 0.9800
C132 H14 0.9800
C133 H51 0.9800
C133 H52 0.9800
C133 H53 0.9800
C134 H15 0.9800
C134 H16 0.9800
C134 H17 0.9800
C135 H54 0.9800
C135 H55 0.9800
C135 H56 0.9800
C136 H57 0.9800
C136 H58 0.9800
C136 H59 0.9800
C137 H60 0.9800
C137 H61 0.9800
C137 H62 0.9800
C138 H63 0.9800
C138 H64 0.9800
C138 H65 0.9800
C139 H18 0.9800
C139 H19 0.9800
C139 H20 0.9800
C140 H21 0.9800
C140 H22 0.9800
C140 H23 0.9800
C141 H24 0.9800
C141 H25 0.9800
C141 H26 0.9800

loop_
_geom_torsion_atom_site_label_1
_geom_torsion_atom_site_label_2
_geom_torsion_atom_site_label_3
_geom_torsion_atom_site_label_4
_geom_torsion
C6 C1 C2 C3 0.0
C1 C2 C3 C4 0.0
C2 C3 C4 C5 0.0
C3 C4 C5 C6 0.0
C4 C5 C6 C1 0.0
C2 C1 C6 C5 0.0
C12 C7 C8 C9 0.0
C7 C8 C9 C10 0.0
C8 C9 C10 C11 0.0
C9 C10 C11 C12 0.0
C10 C11 C12 C7 0.0
C8 C7 C12 C11 0.0
N4 Ni1 N2 C41 -173.6(3)
N3 Ni1 N2 C41 95(3)
N6 Ni1 N2 C41 4.5(3)
N4 Ni1 N2 C37 11.3(3)
N3 Ni1 N2 C37 -80(3)
N6 Ni1 N2 C37 -170.6(3)
N4 Ni1 N3 C17 -169.5(3)
N6 Ni1 N3 C17 12.4(3)
N2 Ni1 N3 C17 -78(3)
N4 Ni1 N3 C62 6.3(3)
N6 Ni1 N3 C62 -171.8(3)
N2 Ni1 N3 C62 98(3)
N3 Ni1 N4 C65 -9.7(3)
N6 Ni1 N4 C65 75(4)
N2 Ni1 N4 C65 172.5(3)
N3 Ni1 N4 C20 167.7(3)
N6 Ni1 N4 C20 -107(4)
N2 Ni1 N4 C20 -10.0(3)
N4 Ni1 N6 C14 -92(4)
N3 Ni1 N6 C14 -6.8(3)
N2 Ni1 N6 C14 170.9(3)
N4 Ni1 N6 C32 88(4)
N3 Ni1 N6 C32 173.4(3)
N2 Ni1 N6 C32 -8.8(3)
C16 N1 C13 C23 1.9(5)
C16 N1 C13 C21 -177.9(3)
C32 N6 C14 C40 179.1(3)
Ni1 N6 C14 C40 -0.7(5)
C32 N6 C14 C35 -1.1(4)
Ni1 N6 C14 C35 179.1(2)
C13 N1 C16 C30 0.1(5)
C13 N1 C16 C36 -179.4(3)
C62 N3 C17 C40 172.2(4)
Ni1 N3 C17 C40 -11.3(5)
C62 N3 C17 C73 -2.0(4)
Ni1 N3 C17 C73 174.5(3)
C25 C18 C19 C26 21.4(5)
C21 C18 C19 C26 -166.2(3)
C25 C18 C19 C24 -133.6(3)
C21 C18 C19 C24 38.8(4)
C65 N4 C20 C63 -177.7(3)
Ni1 N4 C20 C63 4.3(5)
C65 N4 C20 C51 0.0(4)
Ni1 N4 C20 C51 -178.0(2)
C25 C18 C21 C39 -4.5(5)
C19 C18 C21 C39 -176.7(3)
C25 C18 C21 C13 -124.1(3)
C19 C18 C21 C13 63.7(4)
C25 C18 C21 C15 121.1(3)
C19 C18 C21 C15 -51.1(4)
N1 C13 C21 C18 -103.0(3)
C23 C13 C21 C18 77.2(4)
N1 C13 C21 C39 135.4(3)
C23 C13 C21 C39 -44.4(4)
N1 C13 C21 C15 14.9(4)
C23 C13 C21 C15 -164.8(3)
O3 C15 C21 C18 -160.0(3)
C43 C15 C21 C18 22.6(4)
O3 C15 C21 C39 -35.0(4)
C43 C15 C21 C39 147.6(3)
O3 C15 C21 C13 82.6(4)
C43 C15 C21 C13 -94.8(3)
N1 C13 C23 C22 -2.0(5)
C21 C13 C23 C22 177.8(3)
C30 C22 C23 C13 0.0(5)
C26 C19 C24 C34 4.6(5)
C18 C19 C24 C34 159.0(3)
C26 C19 C24 C43 -149.3(3)
C18 C19 C24 C43 5.1(4)
C19 C18 C25 C67 -3.7(5)
C21 C18 C25 C67 -175.4(3)
C19 C18 C25 C27 165.4(3)
C21 C18 C25 C27 -6.4(5)
C18 C19 C26 C74 -18.8(5)
C24 C19 C26 C74 135.7(3)
C18 C19 C26 C57 -160.0(3)
C24 C19 C26 C57 -5.5(5)
C18 C25 C27 C46 13.2(5)
C67 C25 C27 C46 -177.4(3)
C18 C25 C27 C47 129.6(3)
C67 C25 C27 C47 -60.9(4)
C18 C25 C27 C61 -111.8(4)
C67 C25 C27 C61 57.6(4)
C23 C22 C30 C16 1.8(6)
N1 C16 C30 C22 -1.9(6)
C36 C16 C30 C22 177.5(4)
C14 N6 C32 C97 -172.8(3)
Ni1 N6 C32 C97 7.1(5)
C14 N6 C32 C31 2.3(4)
Ni1 N6 C32 C31 -177.9(2)
C35 C31 C32 C97 172.4(3)
C89 C31 C32 C97 -4.4(6)
C35 C31 C32 N6 -2.7(4)
C89 C31 C32 N6 -179.4(3)
C34 C28 C33 C29 -10.7(5)
C84 C28 C33 C29 -147.3(4)
C34 C28 C33 C44 136.7(3)
C84 C28 C33 C44 0.1(5)
C43 C29 C33 C28 6.4(5)
C72 C29 C33 C28 170.1(3)
C43 C29 C33 C44 -144.1(3)
C72 C29 C33 C44 19.6(4)
C43 C24 C34 C48 151.9(3)
C19 C24 C34 C48 -1.3(5)
C43 C24 C34 C28 10.3(5)
C19 C24 C34 C28 -142.8(3)
C33 C28 C34 C24 2.1(5)
C84 C28 C34 C24 143.6(3)
C33 C28 C34 C48 -144.6(3)
C84 C28 C34 C48 -3.2(4)
C32 C31 C35 C14 1.8(4)
C89 C31 C35 C14 178.5(4)
C32 C31 C35 C64 -176.8(4)
C89 C31 C35 C64 -0.2(7)
C40 C14 C35 C31 179.3(4)
N6 C14 C35 C31 -0.5(4)
C40 C14 C35 C64 -2.1(6)
N6 C14 C35 C64 178.2(4)
N1 C16 C36 C140 55.5(11)
C30 C16 C36 C140 -124.0(11)
N1 C16 C36 C132 3.7(6)
C30 C16 C36 C132 -175.8(5)
N1 C16 C36 C131 -124.3(5)
C30 C16 C36 C131 56.2(6)
N1 C16 C36 C141 -166.1(13)
C30 C16 C36 C141 14.4(14)
N1 C16 C36 C134 119.6(4)
C30 C16 C36 C134 -59.9(5)
N1 C16 C36 C139 -53.1(8)
C30 C16 C36 C139 127.4(8)
C41 N2 C37 C63 176.9(3)
Ni1 N2 C37 C63 -7.1(5)
C41 N2 C37 C49 -1.1(4)
Ni1 N2 C37 C49 174.9(2)
C18 C21 C39 C46 7.9(5)
C13 C21 C39 C46 128.0(4)
C15 C21 C39 C46 -116.3(4)
N6 C14 C40 C17 6.3(6)
C35 C14 C40 C17 -173.4(4)
N3 C17 C40 C14 -0.2(6)
C73 C17 C40 C14 173.3(4)
C37 N2 C41 C97 178.2(3)
Ni1 N2 C41 C97 2.2(5)
C37 N2 C41 C70 0.4(4)
Ni1 N2 C41 C70 -175.6(2)
C33 C29 C43 C24 6.3(5)
C72 C29 C43 C24 -152.1(4)
C33 C29 C43 C15 177.3(3)
C72 C29 C43 C15 18.9(6)
C34 C24 C43 C29 -14.6(5)
C19 C24 C43 C29 138.3(3)
C34 C24 C43 C15 173.8(3)
C19 C24 C43 C15 -33.3(4)
O3 C15 C43 C29 29.5(5)
C21 C15 C43 C29 -153.1(3)
O3 C15 C43 C24 -159.3(3)
C21 C15 C43 C24 18.0(4)
C28 C33 C44 C56 -2.8(5)
C29 C33 C44 C56 148.8(3)
C28 C33 C44 C45 -150.9(3)
C29 C33 C44 C45 0.7(4)
C56 C44 C45 C76 -5.9(6)
C33 C44 C45 C76 141.4(4)
C56 C44 C45 C72 -167.5(3)
C33 C44 C45 C72 -20.3(4)
C21 C39 C46 C27 -0.3(6)
C25 C27 C46 C39 -10.0(5)
C47 C27 C46 C39 -128.2(4)
C61 C27 C46 C39 108.8(4)
C46 C27 C47 N7 84.4(4)
C25 C27 C47 N7 -34.9(4)
C61 C27 C47 N7 -149.6(3)
C46 C27 C47 C122 -94.2(5)
C25 C27 C47 C122 146.5(4)
C61 C27 C47 C122 31.8(5)
C24 C34 C48 C57 -1.4(5)
C28 C34 C48 C57 143.9(3)
C24 C34 C48 C68 -142.9(3)
C28 C34 C48 C68 2.4(4)
C63 C37 C49 C70 -176.7(4)
N2 C37 C49 C70 1.4(4)
C63 C37 C49 C107 3.3(6)
N2 C37 C49 C107 -178.7(4)
C63 C20 C51 C69 176.9(3)
N4 C20 C51 C69 -0.8(4)
C63 C20 C51 C106 -6.0(6)
N4 C20 C51 C106 176.4(3)
C77 C42 C52 C93 20.4(5)
C53 C42 C52 C93 -134.2(4)
C77 C42 C52 C58 -172.3(3)
C53 C42 C52 C58 33.2(4)
C77 C42 C53 C61 -8.8(5)
C52 C42 C53 C61 145.6(3)
C77 C42 C53 C50 -170.3(3)
C52 C42 C53 C50 -15.9(4)
O1 C50 C53 C61 -50.6(5)
C58 C50 C53 C61 -164.9(4)
O1 C50 C53 C42 107.5(3)
C58 C50 C53 C42 -6.8(4)
C45 C44 C56 C55 149.2(4)
C33 C44 C56 C55 5.0(5)
C45 C44 C56 C95 10.5(5)
C33 C44 C56 C95 -133.8(4)
C84 C55 C56 C44 -4.4(6)
C88 C55 C56 C44 -144.7(4)
C84 C55 C56 C95 137.1(4)
C88 C55 C56 C95 -3.2(4)
C34 C48 C57 C103 -137.3(4)
C68 C48 C57 C103 0.4(6)
C34 C48 C57 C26 0.8(5)
C68 C48 C57 C26 138.4(4)
C19 C26 C57 C48 2.7(5)
C74 C26 C57 C48 -142.3(3)
C19 C26 C57 C103 145.9(3)
C74 C26 C57 C103 0.9(4)
C93 C52 C58 O4 3.5(7)
C42 C52 C58 O4 -160.2(3)
C93 C52 C58 C50 129.0(5)
C42 C52 C58 C50 -34.7(4)
O1 C50 C58 O4 38.1(4)
C53 C50 C58 O4 154.6(3)
O1 C50 C58 C52 -91.3(3)
C53 C50 C58 C52 25.2(4)
C42 C53 C61 C60 3.2(5)
C50 C53 C61 C60 158.8(4)
C42 C53 C61 C27 -164.1(3)
C50 C53 C61 C27 -8.6(6)
C94 C60 C61 C53 9.6(5)
C82 C60 C61 C53 -147.3(3)
C94 C60 C61 C27 178.5(3)
C82 C60 C61 C27 21.7(5)
C46 C27 C61 C53 -7.4(5)
C25 C27 C61 C53 114.6(4)
C47 C27 C61 C53 -128.0(4)
C46 C27 C61 C60 -175.3(3)
C25 C27 C61 C60 -53.3(4)
C47 C27 C61 C60 64.1(4)
C17 N3 C62 C109 177.4(4)
Ni1 N3 C62 C109 0.8(5)
C17 N3 C62 C91 0.9(4)
Ni1 N3 C62 C91 -175.7(3)
N2 C37 C63 C20 -3.2(6)
C49 C37 C63 C20 174.6(4)
N4 C20 C63 C37 4.7(6)
C51 C20 C63 C37 -172.7(3)
C31 C35 C64 C120 94.6(5)
C14 C35 C64 C120 -83.8(5)
C20 N4 C65 C109 -171.5(3)
Ni1 N4 C65 C109 6.4(5)
C20 N4 C65 C69 0.8(4)
Ni1 N4 C65 C69 178.8(2)
C88 C59 C66 C119 -138.6(4)
C95 C59 C66 C119 1.4(5)
C88 C59 C66 C111 0.5(5)
C95 C59 C66 C111 140.5(4)
C18 C25 C67 C74 -16.1(5)
C27 C25 C67 C74 174.0(3)
C18 C25 C67 C82 142.0(3)
C27 C25 C67 C82 -27.9(4)
C57 C48 C68 C80 -0.9(5)
C34 C48 C68 C80 141.2(4)
C57 C48 C68 C84 -142.7(4)
C34 C48 C68 C84 -0.6(4)
C20 C51 C69 C65 1.2(4)
C106 C51 C69 C65 -175.8(4)
C20 C51 C69 C105 177.7(4)
C106 C51 C69 C105 0.7(7)
C109 C65 C69 C51 171.0(4)
N4 C65 C69 C51 -1.4(4)
C109 C65 C69 C105 -5.6(6)
N4 C65 C69 C105 -178.0(3)
C37 C49 C70 C41 -1.0(4)
C107 C49 C70 C41 179.0(4)
C37 C49 C70 C86 -176.9(4)
C107 C49 C70 C86 3.2(7)
C97 C41 C70 C49 -177.3(3)
N2 C41 C70 C49 0.4(4)
C97 C41 C70 C86 -1.3(6)
N2 C41 C70 C86 176.4(3)
C43 C29 C72 O2 3.4(6)
C33 C29 C72 O2 -156.9(3)
C43 C29 C72 C45 130.6(4)
C33 C29 C72 C45 -29.7(3)
C76 C45 C72 O2 1.2(6)
C44 C45 C72 O2 159.9(3)
C76 C45 C72 C29 -128.7(4)
C44 C45 C72 C29 30.0(3)
N3 C17 C73 C91 2.5(5)
C40 C17 C73 C91 -171.8(4)
N3 C17 C73 C110 -176.5(4)
C40 C17 C73 C110 9.2(6)
C82 C67 C74 C26 -139.5(3)
C25 C67 C74 C26 18.5(5)
C82 C67 C74 C54 2.1(5)
C25 C67 C74 C54 160.2(3)
C19 C26 C74 C67 -1.0(5)
C57 C26 C74 C67 145.2(3)
C19 C26 C74 C54 -147.5(3)
C57 C26 C74 C54 -1.3(4)
C79 C54 C74 C67 -1.2(5)
C103 C54 C74 C67 -144.4(3)
C79 C54 C74 C26 144.5(4)
C103 C54 C74 C26 1.3(4)
C113 C71 C75 C93 160.7(3)
C77 C71 C75 C93 21.4(5)
C113 C71 C75 C100 -0.1(5)
C77 C71 C75 C100 -139.4(4)
C44 C45 C76 C38 -9.6(5)
C72 C45 C76 C38 146.5(4)
C44 C45 C76 S1 177.8(3)
C72 C45 C76 S1 -26.1(6)
C95 C38 C76 C45 19.6(5)
C100 C38 C76 C45 -136.7(4)
C95 C38 C76 S1 -167.3(3)
C100 C38 C76 S1 36.4(4)
C93 S1 C76 C45 115.7(3)
C93 S1 C76 C38 -57.1(3)
C52 C42 C77 C94 -151.0(4)
C53 C42 C77 C94 0.9(6)
C52 C42 C77 C71 -10.2(6)
C53 C42 C77 C71 141.8(4)
C75 C71 C77 C42 -11.3(6)
C113 C71 C77 C42 -156.9(3)
C75 C71 C77 C94 133.1(4)
C113 C71 C77 C94 -12.5(4)
C74 C54 C79 C90 0.8(6)
C103 C54 C79 C90 139.0(4)
C74 C54 C79 C112 -138.8(4)
C103 C54 C79 C112 -0.6(6)
C84 C68 C80 C92 138.1(4)
C48 C68 C80 C92 1.4(6)
C84 C68 C80 C87 0.2(5)
C48 C68 C80 C87 -136.4(4)
C74 C67 C82 C90 -2.6(5)
C25 C67 C82 C90 -160.0(3)
C74 C67 C82 C60 148.3(3)
C25 C67 C82 C60 -9.1(5)
C94 C60 C82 C90 4.4(5)
C61 C60 C82 C90 161.6(3)
C94 C60 C82 C67 -145.5(3)
C61 C60 C82 C67 11.7(5)
C98 C81 C83 C104 -4.0(5)
C90 C81 C83 C104 137.7(3)
C98 C81 C83 C112 -146.4(3)
C90 C81 C83 C112 -4.7(4)
C56 C55 C84 C68 -136.4(4)
C88 C55 C84 C68 -0.3(5)
C56 C55 C84 C28 1.6(5)
C88 C55 C84 C28 137.7(4)
C80 C68 C84 C55 -0.6(6)
C48 C68 C84 C55 140.7(4)
C80 C68 C84 C28 -142.6(4)
C48 C68 C84 C28 -1.3(4)
C33 C28 C84 C55 0.5(5)
C34 C28 C84 C55 -139.9(4)
C33 C28 C84 C68 143.1(3)
C34 C28 C84 C68 2.8(4)
C49 C70 C86 C114 95.7(5)
C41 C70 C86 C114 -79.5(5)
C111 C85 C87 C88 0.0(5)
C108 C85 C87 C88 141.9(4)
C111 C85 C87 C80 -142.0(4)
C108 C85 C87 C80 -0.1(4)
C68 C80 C87 C88 1.0(6)
C92 C80 C87 C88 -141.7(4)
C68 C80 C87 C85 142.9(4)
C92 C80 C87 C85 0.1(4)
C85 C87 C88 C59 -3.0(5)
C80 C87 C88 C59 134.7(4)
C85 C87 C88 C55 -139.6(4)
C80 C87 C88 C55 -1.9(6)
C66 C59 C88 C87 2.7(5)
C95 C59 C88 C87 -140.1(4)
C66 C59 C88 C55 145.0(3)
C95 C59 C88 C55 2.2(4)
C84 C55 C88 C87 1.6(6)
C56 C55 C88 C87 142.5(4)
C84 C55 C88 C59 -140.4(4)
C56 C55 C88 C59 0.6(4)
C35 C31 C89 C128 -90.8(5)
C32 C31 C89 C128 85.2(5)
C67 C82 C90 C79 2.2(5)
C60 C82 C90 C79 -147.7(4)
C67 C82 C90 C81 143.4(4)
C60 C82 C90 C81 -6.5(5)
C54 C79 C90 C82 -1.4(6)
C112 C79 C90 C82 142.0(4)
C54 C79 C90 C81 -147.2(4)
C112 C79 C90 C81 -3.8(4)
C98 C81 C90 C82 1.1(5)
C83 C81 C90 C82 -140.9(3)
C98 C81 C90 C79 147.2(4)
C83 C81 C90 C79 5.2(4)
C17 C73 C91 C62 -1.8(4)
C110 C73 C91 C62 177.2(4)
C17 C73 C91 C124 -179.4(4)
C110 C73 C91 C124 -0.4(8)
C109 C62 C91 C73 -175.9(4)
N3 C62 C91 C73 0.6(5)
C109 C62 C91 C124 1.9(6)
N3 C62 C91 C124 178.3(4)
C68 C80 C92 C103 -1.5(6)
C87 C80 C92 C103 140.6(4)
C68 C80 C92 C108 -142.2(4)
C87 C80 C92 C108 -0.2(4)
C42 C52 C93 C75 -9.4(5)
C58 C52 C93 C75 -171.6(4)
C42 C52 C93 S1 157.5(3)
C58 C52 C93 S1 -4.6(6)
C71 C75 C93 C52 -11.0(5)
C100 C75 C93 C52 148.8(4)
C71 C75 C93 S1 -178.3(3)
C100 C75 C93 S1 -18.5(5)
C76 S1 C93 C52 -119.3(3)
C76 S1 C93 C75 48.1(3)
C42 C77 C94 C60 12.3(5)
C71 C77 C94 C60 -132.0(4)
C42 C77 C94 C98 156.2(3)
C71 C77 C94 C98 11.9(4)
C82 C60 C94 C77 140.6(4)
C61 C60 C94 C77 -17.3(5)
C82 C60 C94 C98 2.7(5)
C61 C60 C94 C98 -155.2(3)
C100 C38 C95 C56 141.5(4)
C76 C38 C95 C56 -14.9(5)
C100 C38 C95 C59 0.4(5)
C76 C38 C95 C59 -156.1(3)
C44 C56 C95 C38 0.5(6)
C55 C56 C95 C38 -142.3(4)
C44 C56 C95 C59 147.2(3)
C55 C56 C95 C59 4.5(4)
C66 C59 C95 C38 -1.8(5)
C88 C59 C95 C38 142.2(4)
C66 C59 C95 C56 -148.1(3)
C88 C59 C95 C56 -4.1(4)
N2 C41 C97 C32 -7.3(6)
C70 C41 C97 C32 170.2(3)
N6 C32 C97 C41 2.5(6)
C31 C32 C97 C41 -171.9(4)
C83 C81 C98 C94 143.5(4)
C90 C81 C98 C94 6.0(5)
C83 C81 C98 C113 4.4(5)
C90 C81 C98 C113 -133.1(4)
C77 C94 C98 C81 -150.6(3)
C60 C94 C98 C81 -8.2(6)
C77 C94 C98 C113 -6.7(4)
C60 C94 C98 C113 135.7(4)
C95 C38 C100 C119 1.3(5)
C76 C38 C100 C119 156.9(3)
C95 C38 C100 C75 -150.3(3)
C76 C38 C100 C75 5.3(5)
C71 C75 C100 C119 -6.6(5)
C93 C75 C100 C119 -166.4(3)
C71 C75 C100 C38 145.1(4)
C93 C75 C100 C38 -14.7(5)
N7 C78 C101 C129 -47.9(5)
C126 C78 C101 C129 137.2(5)
N7 C78 C101 C125 -171.1(4)
C126 C78 C101 C125 14.0(6)
N7 C78 C101 C133 68.2(5)
C126 C78 C101 C133 -106.7(6)
C80 C92 C103 C57 1.0(6)
C108 C92 C103 C57 138.1(4)
C80 C92 C103 C54 -136.6(4)
C108 C92 C103 C54 0.5(6)
C48 C57 C103 C92 -0.5(6)
C26 C57 C103 C92 -142.2(4)
C48 C57 C103 C54 141.6(4)
C26 C57 C103 C54 -0.1(4)
C79 C54 C103 C92 -0.6(6)
C74 C54 C103 C92 141.2(4)
C79 C54 C103 C57 -142.6(4)
C74 C54 C103 C57 -0.8(4)
C112 C83 C104 C96 136.4(4)
C81 C83 C104 C96 -1.8(5)
C112 C83 C104 C111 0.2(5)
C81 C83 C104 C111 -138.0(4)
C113 C96 C104 C83 7.3(5)
C119 C96 C104 C83 -135.5(3)
C113 C96 C104 C111 148.0(3)
C119 C96 C104 C111 5.2(4)
C51 C69 C105 C102 -94.9(5)
C65 C69 C105 C102 81.0(5)
C69 C51 C106 C99 100.1(5)
C20 C51 C106 C99 -76.4(5)
C70 C49 C107 C136 -99.0(7)
C37 C49 C107 C136 81.1(7)
C70 C49 C107 C138 93.8(8)
C37 C49 C107 C138 -86.1(8)
C103 C92 C108 C112 0.9(6)
C80 C92 C108 C112 142.1(4)
C103 C92 C108 C85 -141.1(4)
C80 C92 C108 C85 0.1(4)
C111 C85 C108 C112 -0.6(5)
C87 C85 C108 C112 -142.7(4)
C111 C85 C108 C92 142.1(4)
C87 C85 C108 C92 0.0(4)
N3 C62 C109 C65 -8.0(6)
C91 C62 C109 C65 168.0(4)
N4 C65 C109 C62 4.3(6)
C69 C65 C109 C62 -167.2(4)
C91 C73 C110 C127 -102.9(5)
C17 C73 C110 C127 75.8(5)
C87 C85 C111 C104 140.9(4)
C108 C85 C111 C104 3.5(5)
C87 C85 C111 C66 3.1(5)
C108 C85 C111 C66 -134.2(4)
C83 C104 C111 C85 -3.3(5)
C96 C104 C111 C85 -144.0(3)
C83 C104 C111 C66 139.0(3)
C96 C104 C111 C66 -1.7(4)
C59 C66 C111 C85 -3.4(5)
C119 C66 C111 C85 140.2(3)
C59 C66 C111 C104 -146.0(3)
C119 C66 C111 C104 -2.4(4)
C92 C108 C112 C83 -140.0(4)
C85 C108 C112 C83 -2.5(5)
C92 C108 C112 C79 -2.1(6)
C85 C108 C112 C79 135.4(4)
C104 C83 C112 C108 2.7(5)
C81 C83 C112 C108 144.8(4)
C104 C83 C112 C79 -139.9(3)
C81 C83 C112 C79 2.3(4)
C54 C79 C112 C108 2.0(6)
C90 C79 C112 C108 -142.1(4)
C54 C79 C112 C83 145.0(4)
C90 C79 C112 C83 0.9(4)
C104 C96 C113 C71 -144.4(4)
C119 C96 C113 C71 -5.0(5)
C104 C96 C113 C98 -7.0(5)
C119 C96 C113 C98 132.4(4)
C75 C71 C113 C96 6.1(6)
C77 C71 C113 C96 149.6(3)
C75 C71 C113 C98 -135.6(4)
C77 C71 C113 C98 7.9(4)
C81 C98 C113 C96 1.1(5)
C94 C98 C113 C96 -142.5(3)
C81 C98 C113 C71 142.8(3)
C94 C98 C113 C71 -0.8(4)
C121 C115 C117 C116 1.9(8)
C118 C116 C117 C115 -2.0(7)
C117 C116 C118 C123 0.7(7)
C38 C100 C119 C96 -144.5(4)
C75 C100 C119 C96 7.9(5)
C38 C100 C119 C66 -1.6(5)
C75 C100 C119 C66 150.8(3)
C113 C96 C119 C100 -2.1(6)
C104 C96 C119 C100 141.2(4)
C113 C96 C119 C66 -149.9(3)
C104 C96 C119 C66 -6.6(4)
C59 C66 C119 C100 0.2(6)
C111 C66 C119 C100 -142.7(4)
C59 C66 C119 C96 148.4(3)
C111 C66 C119 C96 5.5(4)
C117 C115 C121 C123 -0.4(8)
N7 C47 C122 C130 0.9(8)
C27 C47 C122 C130 179.4(5)
C116 C118 C123 C121 0.8(8)
C115 C121 C123 C118 -0.9(8)
C73 C91 C124 C137 -88.2(9)
C62 C91 C124 C137 94.6(9)
C73 C91 C124 C135 93.4(7)
C62 C91 C124 C135 -83.8(7)
N7 C78 C126 C130 1.8(9)
C101 C78 C126 C130 176.5(6)
C78 C126 C130 C122 -1.7(11)
C47 C122 C130 C126 0.4(11)
C122 C47 N7 C78 -0.8(6)
C27 C47 N7 C78 -179.4(3)
C126 C78 N7 C47 -0.6(6)
C101 C78 N7 C47 -175.7(3)
